data_4084512
loop_
_publ_author_name
'Liu, Dongling'
'Wang, Yongli'
'Pi, Chengfu'
'Zheng, Wenjun'

_publ_section_title
;
 Synthesis and Structural Characterization of Homoleptic
 1,2,4-Diazaphospholide Alkaline Earth Metal Complexes
;
_journal_issue 21
_journal_name_full Organometallics
_journal_page_first 6013
_journal_paper_doi 10.1021/om500621s
_journal_volume 33
_journal_year 2014
_chemical_formula_sum 'C30 H54 Ca1.5 N6 P3'
_chemical_formula_weight 651.82
_chemical_name_systematic
; 
 ? 
;
_space_group_IT_number 14
_symmetry_cell_setting monoclinic
_symmetry_space_group_name_Hall '-P 2ybc'
_symmetry_space_group_name_H-M 'P 1 21/c 1'
_atom_sites_solution_hydrogens geom
_atom_sites_solution_primary direct
_atom_sites_solution_secondary difmap
_audit_creation_method SHELXL-97
_cell_angle_alpha 90.00
_cell_angle_beta 104.926(6)
_cell_angle_gamma 90.00
_cell_formula_units_Z 8
_cell_length_a 16.638(6)
_cell_length_b 22.436(9)
_cell_length_c 21.756(8)
_cell_measurement_reflns_used 908
_cell_measurement_temperature 293(2)
_cell_measurement_theta_max 24.373
_cell_measurement_theta_min 2.628
_cell_volume 7847(5)
_computing_cell_refinement 'Bruker FRAMBO'
_computing_data_collection 'Bruker FRAMBO'
_computing_data_reduction 'Bruker SAINT'
_computing_molecular_graphics 'Bruker SHELXTL'
_computing_publication_material 'Bruker SHELXTL'
_computing_structure_refinement 'SHELXL-97 (Sheldrick, 1997)'
_computing_structure_solution 'SHELXS-97 (Sheldrick, 1990)'
_diffrn_ambient_temperature 293(2)
_diffrn_measured_fraction_theta_full 0.992
_diffrn_measured_fraction_theta_max 0.992
_diffrn_measurement_device_type 'multiwire proportional'
_diffrn_measurement_method 'phi and omega scans'
_diffrn_radiation_monochromator graphite
_diffrn_radiation_source 'fine-focus sealed tube'
_diffrn_radiation_type MoK\a
_diffrn_radiation_wavelength 0.71073
_diffrn_reflns_av_R_equivalents 0.0668
_diffrn_reflns_av_sigmaI/netI 0.1019
_diffrn_reflns_limit_h_max 20
_diffrn_reflns_limit_h_min -12
_diffrn_reflns_limit_k_max 27
_diffrn_reflns_limit_k_min -26
_diffrn_reflns_limit_l_max 26
_diffrn_reflns_limit_l_min -26
_diffrn_reflns_number 35046
_diffrn_reflns_theta_full 26.00
_diffrn_reflns_theta_max 26.00
_diffrn_reflns_theta_min 1.33
_exptl_absorpt_coefficient_mu 0.373
_exptl_absorpt_correction_T_max 0.9291
_exptl_absorpt_correction_T_min 0.9125
_exptl_absorpt_correction_type multi-scan
_exptl_absorpt_process_details sadabs
_exptl_crystal_colour colorless
_exptl_crystal_density_diffrn 1.103
_exptl_crystal_density_method 'not measured'
_exptl_crystal_description prismatic
_exptl_crystal_F_000 2808
_exptl_crystal_size_max 0.25
_exptl_crystal_size_mid 0.20
_exptl_crystal_size_min 0.20
_refine_diff_density_max 0.313
_refine_diff_density_min -0.268
_refine_diff_density_rms 0.051
_refine_ls_extinction_method none
_refine_ls_goodness_of_fit_ref 0.904
_refine_ls_hydrogen_treatment constr
_refine_ls_matrix_type full
_refine_ls_number_parameters 896
_refine_ls_number_reflns 15319
_refine_ls_number_restraints 180
_refine_ls_restrained_S_all 0.918
_refine_ls_R_factor_all 0.1544
_refine_ls_R_factor_gt 0.0613
_refine_ls_shift/su_max 0.012
_refine_ls_shift/su_mean 0.000
_refine_ls_structure_factor_coef Fsqd
_refine_ls_weighting_details 'calc w=1/[\s^2^(Fo^2^)+(0.0794P)^2^+0.0000P] where P=(Fo^2^+2Fc^2^)/3'
_refine_ls_weighting_scheme calc
_refine_ls_wR_factor_gt 0.1371
_refine_ls_wR_factor_ref 0.1741
_reflns_number_gt 6430
_reflns_number_total 15319
_reflns_threshold_expression >2sigma(I)
_cod_data_source_file om500621s_si_001.cif
_cod_data_source_block compound3
_cod_depositor_comments 'Adding full bibliography for 4084511--4084513.cif.'
_cod_original_sg_symbol_H-M P2(1)/c
_cod_original_formula_sum 'C30 H54 Ca1.50 N6 P3'
_cod_database_code 4084512

loop_
_symmetry_equiv_pos_as_xyz
'x, y, z'
'-x, y+1/2, -z+1/2'
'-x, -y, -z'
'x, -y-1/2, z-1/2'

loop_
_atom_site_label
_atom_site_type_symbol
_atom_site_fract_x
_atom_site_fract_y
_atom_site_fract_z
_atom_site_U_iso_or_equiv
_atom_site_adp_type
_atom_site_occupancy
_atom_site_symmetry_multiplicity
_atom_site_calc_flag
_atom_site_refinement_flags
_atom_site_disorder_assembly
_atom_site_disorder_group
Ca1 Ca 0.22324(5) 0.68167(3) 0.24627(4) 0.0473(2) Uani 1 1 d . . .
Ca2 Ca 0.45708(5) 0.66002(3) 0.32256(4) 0.0592(3) Uani 1 1 d . . .
Ca3 Ca -0.00565(5) 0.65137(3) 0.16512(4) 0.0636(3) Uani 1 1 d . . .
P1 P 0.68153(8) 0.63587(6) 0.50127(6) 0.0791(4) Uani 1 1 d . . .
P2 P 0.38028(10) 0.85762(5) 0.34736(8) 0.0974(5) Uani 1 1 d . . .
P3 P 0.05371(9) 0.85364(5) 0.14946(7) 0.0891(5) Uani 1 1 d . . .
P4 P -0.23249(8) 0.63910(6) -0.01335(6) 0.0836(4) Uani 1 1 d . . .
P5 P 0.02949(8) 0.51612(5) 0.22439(6) 0.0698(4) Uani 1 1 d . . .
P6 P 0.42858(8) 0.52508(4) 0.26410(6) 0.0662(3) Uani 1 1 d . . .
N1 N 0.5406(2) 0.66333(13) 0.42474(16) 0.0587(9) Uani 1 1 d . . .
N2 N 0.5801(2) 0.62770(13) 0.38971(16) 0.0583(9) Uani 1 1 d . . .
N3 N 0.3999(2) 0.75554(13) 0.29800(16) 0.0618(9) Uani 1 1 d . . .
N4 N 0.3264(2) 0.75043(13) 0.31625(16) 0.0620(9) Uani 1 1 d . . .
N5 N 0.1155(2) 0.74763(13) 0.17639(15) 0.0578(9) Uani 1 1 d . . .
N6 N 0.0416(2) 0.74828(13) 0.19438(15) 0.0581(9) Uani 1 1 d . . .
N7 N -0.0892(2) 0.65978(14) 0.06305(17) 0.0617(9) Uani 1 1 d . . .
N8 N -0.1279(2) 0.62137(14) 0.09576(17) 0.0641(9) Uani 1 1 d . . .
N9 N 0.10971(19) 0.61435(12) 0.26249(15) 0.0504(8) Uani 1 1 d . . .
N10 N 0.13139(18) 0.59818(12) 0.20722(14) 0.0480(8) Uani 1 1 d . . .
N11 N 0.34110(18) 0.62086(12) 0.22851(14) 0.0478(8) Uani 1 1 d . . .
N12 N 0.32216(18) 0.60263(12) 0.28417(14) 0.0476(8) Uani 1 1 d . . .
C1 C 0.5861(3) 0.67229(17) 0.4837(2) 0.0585(11) Uani 1 1 d . . .
C2 C 0.5524(3) 0.7125(2) 0.5272(2) 0.0741(13) Uani 1 1 d . . .
C3 C 0.6167(4) 0.7191(3) 0.5913(3) 0.144(3) Uani 1 1 d . . .
H3A H 0.6668 0.7361 0.5848 0.216 Uiso 1 1 calc R . .
H3B H 0.6286 0.6807 0.6109 0.216 Uiso 1 1 calc R . .
H3C H 0.5949 0.7448 0.6184 0.216 Uiso 1 1 calc R . .
C4 C 0.4752(4) 0.6866(3) 0.5386(3) 0.130(2) Uani 1 1 d . . .
H4A H 0.4343 0.6820 0.4987 0.195 Uiso 1 1 calc R . .
H4B H 0.4541 0.7127 0.5657 0.195 Uiso 1 1 calc R . .
H4C H 0.4875 0.6484 0.5586 0.195 Uiso 1 1 calc R . .
C5 C 0.5340(4) 0.7729(2) 0.4969(3) 0.125(2) Uani 1 1 d . . .
H5A H 0.4924 0.7692 0.4572 0.188 Uiso 1 1 calc R . .
H5B H 0.5839 0.7893 0.4892 0.188 Uiso 1 1 calc R . .
H5C H 0.5140 0.7988 0.5248 0.188 Uiso 1 1 calc R . .
C6 C 0.6538(3) 0.60941(17) 0.4239(2) 0.0610(11) Uani 1 1 d . A .
C7 C 0.7042(3) 0.5691(2) 0.3926(3) 0.0834(15) Uani 1 1 d . . .
C8 C 0.7922(13) 0.5647(8) 0.4386(12) 0.109(6) Uani 0.50 1 d PU A 1
H8A H 0.8249 0.5366 0.4223 0.163 Uiso 0.50 1 calc PR A 1
H8B H 0.7877 0.5518 0.4797 0.163 Uiso 0.50 1 calc PR A 1
H8C H 0.8185 0.6031 0.4425 0.163 Uiso 0.50 1 calc PR A 1
C9 C 0.6996(10) 0.5851(7) 0.3281(8) 0.129(6) Uani 0.50 1 d PU A 1
H9A H 0.7375 0.5609 0.3123 0.194 Uiso 0.50 1 calc PR A 1
H9B H 0.7142 0.6264 0.3262 0.194 Uiso 0.50 1 calc PR A 1
H9C H 0.6440 0.5789 0.3024 0.194 Uiso 0.50 1 calc PR A 1
C10 C 0.6612(9) 0.5059(5) 0.3936(6) 0.104(4) Uani 0.50 1 d PU A 1
H10A H 0.6032 0.5087 0.3723 0.156 Uiso 0.50 1 calc PR A 1
H10B H 0.6673 0.4937 0.4369 0.156 Uiso 0.50 1 calc PR A 1
H10C H 0.6872 0.4770 0.3724 0.156 Uiso 0.50 1 calc PR A 1
C8' C 0.7796(14) 0.5413(8) 0.4342(12) 0.115(7) Uani 0.50 1 d PU A 2
H8'1 H 0.8108 0.5220 0.4084 0.173 Uiso 0.50 1 calc PR A 2
H8'2 H 0.7635 0.5124 0.4613 0.173 Uiso 0.50 1 calc PR A 2
H8'3 H 0.8133 0.5715 0.4597 0.173 Uiso 0.50 1 calc PR A 2
C9' C 0.7346(9) 0.6110(6) 0.3416(7) 0.106(5) Uani 0.50 1 d PU A 2
H9'1 H 0.7650 0.5873 0.3185 0.160 Uiso 0.50 1 calc PR A 2
H9'2 H 0.7698 0.6423 0.3638 0.160 Uiso 0.50 1 calc PR A 2
H9'3 H 0.6870 0.6282 0.3124 0.160 Uiso 0.50 1 calc PR A 2
C10' C 0.6558(9) 0.5195(6) 0.3510(7) 0.118(5) Uani 0.50 1 d PU A 2
H10D H 0.6870 0.5053 0.3225 0.177 Uiso 0.50 1 calc PR A 2
H10E H 0.6031 0.5347 0.3269 0.177 Uiso 0.50 1 calc PR A 2
H10F H 0.6467 0.4873 0.3775 0.177 Uiso 0.50 1 calc PR A 2
C11 C 0.4347(3) 0.80931(17) 0.3117(2) 0.0680(12) Uani 1 1 d . . .
C12 C 0.5156(3) 0.8227(2) 0.2939(2) 0.0828(15) Uani 1 1 d . . .
C13 C 0.5718(3) 0.7679(2) 0.3005(3) 0.129(2) Uani 1 1 d . . .
H13A H 0.5839 0.7535 0.3434 0.194 Uiso 1 1 calc R . .
H13B H 0.6226 0.7786 0.2902 0.194 Uiso 1 1 calc R . .
H13C H 0.5440 0.7374 0.2720 0.194 Uiso 1 1 calc R . .
C14 C 0.4974(4) 0.8453(3) 0.2254(3) 0.133(2) Uani 1 1 d . . .
H14A H 0.4619 0.8796 0.2206 0.199 Uiso 1 1 calc R . .
H14B H 0.4702 0.8145 0.1969 0.199 Uiso 1 1 calc R . .
H14C H 0.5487 0.8559 0.2156 0.199 Uiso 1 1 calc R . .
C15 C 0.5643(3) 0.8712(2) 0.3373(3) 0.124(2) Uani 1 1 d . . .
H15A H 0.5779 0.8576 0.3806 0.186 Uiso 1 1 calc R . .
H15B H 0.5311 0.9067 0.3334 0.186 Uiso 1 1 calc R . .
H15C H 0.6146 0.8797 0.3251 0.186 Uiso 1 1 calc R . .
C16 C 0.3089(3) 0.80006(17) 0.3437(2) 0.0694(13) Uani 1 1 d . . .
C17 C 0.2348(3) 0.8030(2) 0.3715(2) 0.0859(15) Uani 1 1 d . . .
C18 C 0.2637(4) 0.8144(4) 0.4415(3) 0.180(4) Uani 1 1 d . . .
H18A H 0.2970 0.7814 0.4618 0.270 Uiso 1 1 calc R . .
H18B H 0.2164 0.8188 0.4587 0.270 Uiso 1 1 calc R . .
H18C H 0.2964 0.8502 0.4489 0.270 Uiso 1 1 calc R . .
C19 C 0.1774(4) 0.8558(3) 0.3400(4) 0.159(3) Uani 1 1 d . . .
H19A H 0.1302 0.8580 0.3575 0.238 Uiso 1 1 calc R . .
H19B H 0.1589 0.8494 0.2949 0.238 Uiso 1 1 calc R . .
H19C H 0.2080 0.8925 0.3482 0.238 Uiso 1 1 calc R . .
C20 C 0.1799(4) 0.7499(2) 0.3570(3) 0.128(2) Uani 1 1 d . . .
H20A H 0.2098 0.7153 0.3767 0.192 Uiso 1 1 calc R . .
H20B H 0.1624 0.7441 0.3118 0.192 Uiso 1 1 calc R . .
H20C H 0.1320 0.7558 0.3732 0.192 Uiso 1 1 calc R . .
C21 C 0.1290(3) 0.79973(17) 0.1507(2) 0.0669(12) Uani 1 1 d . B .
C22 C 0.2025(3) 0.8080(2) 0.1231(2) 0.0791(14) Uani 1 1 d . . .
C23 C 0.2571(10) 0.7532(6) 0.1286(7) 0.075(4) Uani 0.50 1 d PU B 1
H23A H 0.2232 0.7190 0.1131 0.113 Uiso 0.50 1 calc PR B 1
H23B H 0.2861 0.7470 0.1723 0.113 Uiso 0.50 1 calc PR B 1
H23C H 0.2967 0.7588 0.1038 0.113 Uiso 0.50 1 calc PR B 1
C24 C 0.2382(13) 0.8681(9) 0.1335(9) 0.153(8) Uani 0.50 1 d PU B 1
H24A H 0.2466 0.8787 0.1775 0.229 Uiso 0.50 1 calc PR B 1
H24B H 0.2007 0.8960 0.1074 0.229 Uiso 0.50 1 calc PR B 1
H24C H 0.2905 0.8688 0.1226 0.229 Uiso 0.50 1 calc PR B 1
C25 C 0.1725(11) 0.7967(6) 0.0486(8) 0.129(6) Uani 0.50 1 d PU B 1
H25A H 0.2165 0.8070 0.0293 0.194 Uiso 0.50 1 calc PR B 1
H25B H 0.1246 0.8208 0.0307 0.194 Uiso 0.50 1 calc PR B 1
H25C H 0.1584 0.7554 0.0408 0.194 Uiso 0.50 1 calc PR B 1
C23' C 0.2753(13) 0.7685(8) 0.1512(9) 0.125(8) Uani 0.50 1 d PU B 2
H23D H 0.2591 0.7276 0.1433 0.187 Uiso 0.50 1 calc PR B 2
H23E H 0.2935 0.7752 0.1962 0.187 Uiso 0.50 1 calc PR B 2
H23F H 0.3198 0.7774 0.1321 0.187 Uiso 0.50 1 calc PR B 2
C24' C 0.2610(10) 0.8612(7) 0.1648(7) 0.107(5) Uani 0.50 1 d PU B 2
H24D H 0.2853 0.8473 0.2072 0.161 Uiso 0.50 1 calc PR B 2
H24E H 0.2273 0.8956 0.1663 0.161 Uiso 0.50 1 calc PR B 2
H24F H 0.3044 0.8716 0.1449 0.161 Uiso 0.50 1 calc PR B 2
C25' C 0.1728(10) 0.8341(6) 0.0582(7) 0.106(4) Uani 0.50 1 d PU B 2
H25D H 0.2180 0.8358 0.0383 0.160 Uiso 0.50 1 calc PR B 2
H25E H 0.1521 0.8737 0.0613 0.160 Uiso 0.50 1 calc PR B 2
H25F H 0.1290 0.8098 0.0331 0.160 Uiso 0.50 1 calc PR B 2
C26 C 0.0025(3) 0.80059(16) 0.18318(19) 0.0637(12) Uani 1 1 d . . .
C27 C -0.0791(3) 0.8088(2) 0.2015(2) 0.0792(14) Uani 1 1 d . . .
C28 C -0.0602(4) 0.8283(2) 0.2708(3) 0.121(2) Uani 1 1 d . . .
H28A H -0.0283 0.8644 0.2763 0.181 Uiso 1 1 calc R . .
H28B H -0.0290 0.7977 0.2974 0.181 Uiso 1 1 calc R . .
H28C H -0.1114 0.8350 0.2823 0.181 Uiso 1 1 calc R . .
C29 C -0.1293(4) 0.8584(2) 0.1612(3) 0.126(2) Uani 1 1 d . . .
H29A H -0.0974 0.8946 0.1676 0.189 Uiso 1 1 calc R . .
H29B H -0.1801 0.8644 0.1735 0.189 Uiso 1 1 calc R . .
H29C H -0.1419 0.8474 0.1171 0.189 Uiso 1 1 calc R . .
C30 C -0.1299(3) 0.7525(2) 0.1915(3) 0.134(2) Uani 1 1 d . . .
H30A H -0.1414 0.7409 0.1476 0.201 Uiso 1 1 calc R . .
H30B H -0.1813 0.7594 0.2026 0.201 Uiso 1 1 calc R . .
H30C H -0.0995 0.7214 0.2178 0.201 Uiso 1 1 calc R . .
C31 C -0.1359(3) 0.67352(18) 0.0051(2) 0.0637(12) Uani 1 1 d . . .
C32 C -0.1028(3) 0.7167(2) -0.0350(2) 0.0731(13) Uani 1 1 d . . .
C33 C -0.0202(3) 0.6955(2) -0.0448(3) 0.1105(19) Uani 1 1 d . . .
H33A H 0.0189 0.6903 -0.0042 0.166 Uiso 1 1 calc R . .
H33B H 0.0006 0.7247 -0.0691 0.166 Uiso 1 1 calc R . .
H33C H -0.0281 0.6583 -0.0672 0.166 Uiso 1 1 calc R . .
C34 C -0.0887(4) 0.7772(2) -0.0012(3) 0.114(2) Uani 1 1 d . . .
H34A H -0.0494 0.7728 0.0395 0.171 Uiso 1 1 calc R . .
H34B H -0.1404 0.7918 0.0048 0.171 Uiso 1 1 calc R . .
H34C H -0.0674 0.8051 -0.0266 0.171 Uiso 1 1 calc R . .
C35 C -0.1650(4) 0.7247(3) -0.0991(2) 0.134(2) Uani 1 1 d . . .
H35A H -0.1744 0.6870 -0.1208 0.200 Uiso 1 1 calc R . .
H35B H -0.1434 0.7526 -0.1242 0.200 Uiso 1 1 calc R . .
H35C H -0.2165 0.7394 -0.0929 0.200 Uiso 1 1 calc R . .
C36 C -0.2035(3) 0.60629(17) 0.0617(2) 0.0670(12) Uani 1 1 d . C .
C37 C -0.2543(3) 0.5648(2) 0.0908(3) 0.0906(16) Uani 1 1 d . . .
C38 C -0.2862(8) 0.6031(5) 0.1422(6) 0.137(5) Uani 0.60 1 d PU C 1
H38A H -0.3151 0.5775 0.1647 0.205 Uiso 0.60 1 calc PR C 1
H38B H -0.3233 0.6338 0.1208 0.205 Uiso 0.60 1 calc PR C 1
H38C H -0.2395 0.6209 0.1718 0.205 Uiso 0.60 1 calc PR C 1
C39 C -0.2009(9) 0.5231(8) 0.1461(9) 0.118(5) Uani 0.40 1 d PU C 1
H39A H -0.1678 0.5475 0.1794 0.176 Uiso 0.40 1 calc PR C 1
H39B H -0.1651 0.4980 0.1292 0.176 Uiso 0.40 1 calc PR C 1
H39C H -0.2377 0.4988 0.1630 0.176 Uiso 0.40 1 calc PR C 1
C40 C -0.3135(15) 0.5297(9) 0.0520(12) 0.169(9) Uani 0.40 1 d PU C 1
H40A H -0.3437 0.5526 0.0163 0.254 Uiso 0.40 1 calc PR C 1
H40B H -0.3512 0.5152 0.0754 0.254 Uiso 0.40 1 calc PR C 1
H40C H -0.2871 0.4965 0.0373 0.254 Uiso 0.40 1 calc PR C 1
C38' C -0.2398(13) 0.5688(10) 0.1567(10) 0.135(7) Uani 0.40 1 d PU C 2
H38D H -0.2833 0.5486 0.1699 0.202 Uiso 0.40 1 calc PR C 2
H38E H -0.2386 0.6099 0.1690 0.202 Uiso 0.40 1 calc PR C 2
H38F H -0.1873 0.5506 0.1766 0.202 Uiso 0.40 1 calc PR C 2
C39' C -0.2202(8) 0.5014(4) 0.0814(7) 0.141(4) Uani 0.60 1 d PU C 2
H39D H -0.1637 0.4980 0.1064 0.212 Uiso 0.60 1 calc PR C 2
H39E H -0.2223 0.4956 0.0373 0.212 Uiso 0.60 1 calc PR C 2
H39F H -0.2536 0.4717 0.0948 0.212 Uiso 0.60 1 calc PR C 2
C40' C -0.3457(6) 0.5645(5) 0.0473(6) 0.113(4) Uani 0.60 1 d PU C 2
H40D H -0.3776 0.5347 0.0622 0.170 Uiso 0.60 1 calc PR C 2
H40E H -0.3449 0.5558 0.0043 0.170 Uiso 0.60 1 calc PR C 2
H40F H -0.3706 0.6029 0.0489 0.170 Uiso 0.60 1 calc PR C 2
C41 C 0.0569(2) 0.57516(16) 0.27764(19) 0.0573(11) Uani 1 1 d . E .
C42 C 0.0250(3) 0.5853(2) 0.3364(2) 0.0737(13) Uani 1 1 d . . .
C46 C 0.0951(2) 0.54770(15) 0.18220(18) 0.0526(10) Uani 1 1 d . . .
C47 C 0.1152(3) 0.52236(17) 0.1235(2) 0.0631(12) Uani 1 1 d . . .
C48 C 0.1222(3) 0.5712(2) 0.0773(2) 0.0966(16) Uani 1 1 d . . .
H48A H 0.0700 0.5918 0.0639 0.145 Uiso 1 1 calc R . .
H48B H 0.1361 0.5540 0.0410 0.145 Uiso 1 1 calc R . .
H48C H 0.1648 0.5987 0.0978 0.145 Uiso 1 1 calc R . .
C49 C 0.1978(3) 0.4888(2) 0.1454(2) 0.0983(17) Uani 1 1 d . . .
H49A H 0.2408 0.5159 0.1661 0.147 Uiso 1 1 calc R . .
H49B H 0.2119 0.4715 0.1091 0.147 Uiso 1 1 calc R . .
H49C H 0.1925 0.4578 0.1745 0.147 Uiso 1 1 calc R . .
C50 C 0.0477(3) 0.4785(2) 0.0901(2) 0.1080(19) Uani 1 1 d . . .
H50A H -0.0045 0.4990 0.0763 0.162 Uiso 1 1 calc R . .
H50B H 0.0429 0.4472 0.1191 0.162 Uiso 1 1 calc R . .
H50C H 0.0623 0.4616 0.0539 0.162 Uiso 1 1 calc R . .
C51 C 0.3953(2) 0.58467(16) 0.21175(18) 0.0535(10) Uani 1 1 d . D .
C52 C 0.4251(3) 0.5976(2) 0.1534(2) 0.0717(13) Uani 1 1 d . . .
C53 C 0.4752(7) 0.6557(4) 0.1665(5) 0.094(3) Uani 0.60 1 d PU D 1
H53A H 0.4404 0.6871 0.1751 0.140 Uiso 0.60 1 calc PR D 1
H53B H 0.4946 0.6660 0.1300 0.140 Uiso 0.60 1 calc PR D 1
H53C H 0.5220 0.6504 0.2027 0.140 Uiso 0.60 1 calc PR D 1
C54 C 0.4833(6) 0.5471(4) 0.1427(5) 0.090(3) Uani 0.60 1 d PU D 1
H54A H 0.5247 0.5394 0.1816 0.135 Uiso 0.60 1 calc PR D 1
H54B H 0.5100 0.5589 0.1104 0.135 Uiso 0.60 1 calc PR D 1
H54C H 0.4513 0.5116 0.1293 0.135 Uiso 0.60 1 calc PR D 1
C55 C 0.3518(6) 0.6024(4) 0.0943(4) 0.083(3) Uani 0.60 1 d PU D 1
H55A H 0.3212 0.5656 0.0884 0.124 Uiso 0.60 1 calc PR D 1
H55B H 0.3723 0.6101 0.0577 0.124 Uiso 0.60 1 calc PR D 1
H55C H 0.3160 0.6343 0.0998 0.124 Uiso 0.60 1 calc PR D 1
C53' C 0.5092(14) 0.6226(10) 0.1704(11) 0.169(10) Uani 0.40 1 d PU D 2
H53D H 0.5083 0.6611 0.1895 0.254 Uiso 0.40 1 calc PR D 2
H53E H 0.5289 0.6265 0.1328 0.254 Uiso 0.40 1 calc PR D 2
H53F H 0.5456 0.5967 0.2000 0.254 Uiso 0.40 1 calc PR D 2
C54' C 0.4301(14) 0.5425(10) 0.1169(10) 0.165(9) Uani 0.40 1 d PU D 2
H54D H 0.4500 0.5103 0.1459 0.247 Uiso 0.40 1 calc PR D 2
H54E H 0.4676 0.5487 0.0906 0.247 Uiso 0.40 1 calc PR D 2
H54F H 0.3758 0.5329 0.0906 0.247 Uiso 0.40 1 calc PR D 2
C55' C 0.3750(13) 0.6428(8) 0.1093(10) 0.148(8) Uani 0.40 1 d PU D 2
H55D H 0.3169 0.6364 0.1058 0.222 Uiso 0.40 1 calc PR D 2
H55E H 0.3855 0.6390 0.0682 0.222 Uiso 0.40 1 calc PR D 2
H55F H 0.3903 0.6821 0.1257 0.222 Uiso 0.40 1 calc PR D 2
C56 C 0.3635(2) 0.55338(15) 0.30819(18) 0.0515(10) Uani 1 1 d . . .
C57 C 0.3480(3) 0.52623(17) 0.3681(2) 0.0628(12) Uani 1 1 d . . .
C58 C 0.3293(4) 0.5740(2) 0.4112(2) 0.113(2) Uani 1 1 d . . .
H58A H 0.2806 0.5957 0.3893 0.169 Uiso 1 1 calc R . .
H58B H 0.3756 0.6008 0.4232 0.169 Uiso 1 1 calc R . .
H58C H 0.3197 0.5559 0.4487 0.169 Uiso 1 1 calc R . .
C59 C 0.4253(3) 0.4924(3) 0.4048(3) 0.121(2) Uani 1 1 d . . .
H59A H 0.4385 0.4617 0.3783 0.182 Uiso 1 1 calc R . .
H59B H 0.4147 0.4748 0.4422 0.182 Uiso 1 1 calc R . .
H59C H 0.4713 0.5195 0.4171 0.182 Uiso 1 1 calc R . .
C60 C 0.2753(3) 0.4839(2) 0.3483(2) 0.1027(18) Uani 1 1 d . . .
H60A H 0.2269 0.5054 0.3255 0.154 Uiso 1 1 calc R . .
H60B H 0.2646 0.4658 0.3854 0.154 Uiso 1 1 calc R . .
H60C H 0.2882 0.4534 0.3213 0.154 Uiso 1 1 calc R . .
C44 C -0.0280(6) 0.5326(3) 0.3455(4) 0.099(2) Uani 0.70 1 d PU E 1
H44A H -0.0484 0.5390 0.3824 0.149 Uiso 0.70 1 calc PR E 1
H44B H 0.0050 0.4969 0.3511 0.149 Uiso 0.70 1 calc PR E 1
H44C H -0.0741 0.5284 0.3087 0.149 Uiso 0.70 1 calc PR E 1
C43 C -0.0277(6) 0.6412(3) 0.3259(4) 0.105(3) Uani 0.70 1 d PU E 1
H43A H 0.0037 0.6735 0.3148 0.158 Uiso 0.70 1 calc PR E 1
H43B H -0.0434 0.6509 0.3642 0.158 Uiso 0.70 1 calc PR E 1
H43C H -0.0767 0.6346 0.2920 0.158 Uiso 0.70 1 calc PR E 1
C45 C 0.0971(5) 0.5927(5) 0.3947(4) 0.108(3) Uani 0.70 1 d PU E 1
H45A H 0.1301 0.6263 0.3889 0.163 Uiso 0.70 1 calc PR E 1
H45B H 0.1307 0.5574 0.4008 0.163 Uiso 0.70 1 calc PR E 1
H45C H 0.0761 0.5992 0.4313 0.163 Uiso 0.70 1 calc PR E 1
C43' C -0.0667(16) 0.5831(14) 0.3229(13) 0.176(11) Uani 0.30 1 d PU E 2
H43D H -0.0836 0.5951 0.3600 0.265 Uiso 0.30 1 calc PR E 2
H43E H -0.0855 0.5432 0.3114 0.265 Uiso 0.30 1 calc PR E 2
H43F H -0.0905 0.6097 0.2884 0.265 Uiso 0.30 1 calc PR E 2
C44' C 0.0639(15) 0.5356(9) 0.3864(10) 0.114(6) Uani 0.30 1 d PU E 2
H44D H 0.1227 0.5420 0.4017 0.171 Uiso 0.30 1 calc PR E 2
H44E H 0.0540 0.4971 0.3665 0.171 Uiso 0.30 1 calc PR E 2
H44F H 0.0387 0.5373 0.4214 0.171 Uiso 0.30 1 calc PR E 2
C45' C 0.0590(16) 0.6424(9) 0.3748(11) 0.121(7) Uani 0.30 1 d PU E 2
H45D H 0.0429 0.6768 0.3482 0.181 Uiso 0.30 1 calc PR E 2
H45E H 0.1186 0.6403 0.3887 0.181 Uiso 0.30 1 calc PR E 2
H45F H 0.0365 0.6453 0.4111 0.181 Uiso 0.30 1 calc PR E 2

loop_
_atom_site_aniso_label
_atom_site_aniso_U_11
_atom_site_aniso_U_22
_atom_site_aniso_U_33
_atom_site_aniso_U_23
_atom_site_aniso_U_13
_atom_site_aniso_U_12
Ca1 0.0523(5) 0.0400(4) 0.0465(5) -0.0003(4) 0.0067(4) -0.0013(4)
Ca2 0.0552(6) 0.0524(4) 0.0638(6) -0.0055(4) 0.0042(4) -0.0007(4)
Ca3 0.0585(6) 0.0527(5) 0.0701(6) 0.0060(4) -0.0004(5) 0.0001(4)
P1 0.0627(8) 0.1004(9) 0.0680(9) 0.0139(7) 0.0054(7) 0.0100(7)
P2 0.1161(12) 0.0518(7) 0.1149(12) -0.0235(7) 0.0130(10) -0.0129(7)
P3 0.1059(11) 0.0484(6) 0.1044(11) 0.0139(7) 0.0116(9) 0.0141(7)
P4 0.0589(8) 0.1100(10) 0.0731(9) -0.0135(8) 0.0012(7) -0.0063(7)
P5 0.0736(9) 0.0515(6) 0.0856(9) -0.0001(6) 0.0231(7) -0.0126(6)
P6 0.0731(8) 0.0516(6) 0.0749(8) -0.0004(6) 0.0210(7) 0.0091(6)
N1 0.053(2) 0.063(2) 0.058(2) -0.0028(17) 0.0106(19) 0.0057(17)
N2 0.053(2) 0.0572(19) 0.065(2) -0.0038(17) 0.0153(19) 0.0021(17)
N3 0.071(3) 0.0433(18) 0.062(2) -0.0052(16) 0.001(2) -0.0082(17)
N4 0.070(3) 0.0532(19) 0.059(2) -0.0106(17) 0.0102(19) -0.0076(18)
N5 0.063(2) 0.0461(18) 0.059(2) 0.0076(16) 0.0070(19) 0.0042(16)
N6 0.064(2) 0.0492(18) 0.059(2) 0.0004(16) 0.0128(19) 0.0061(17)
N7 0.051(2) 0.064(2) 0.069(3) 0.0028(19) 0.015(2) -0.0061(17)
N8 0.056(2) 0.060(2) 0.076(3) 0.0033(18) 0.017(2) -0.0029(18)
N9 0.055(2) 0.0449(17) 0.052(2) 0.0025(15) 0.0155(17) 0.0039(15)
N10 0.050(2) 0.0470(17) 0.046(2) -0.0019(15) 0.0106(16) 0.0004(15)
N11 0.048(2) 0.0470(17) 0.048(2) -0.0006(15) 0.0128(16) -0.0026(15)
N12 0.055(2) 0.0434(16) 0.046(2) 0.0025(15) 0.0156(17) -0.0041(15)
C1 0.056(3) 0.065(2) 0.054(3) 0.006(2) 0.013(2) -0.004(2)
C2 0.080(3) 0.085(3) 0.057(3) -0.002(3) 0.017(3) 0.000(3)
C3 0.137(6) 0.194(6) 0.085(4) -0.046(4) 0.001(4) 0.035(5)
C4 0.133(5) 0.156(5) 0.127(5) -0.046(4) 0.079(5) -0.033(5)
C5 0.196(7) 0.091(4) 0.101(5) -0.007(3) 0.060(4) 0.029(4)
C6 0.049(3) 0.063(2) 0.072(3) 0.010(2) 0.019(2) 0.004(2)
C7 0.061(3) 0.089(3) 0.098(4) -0.004(3) 0.015(3) 0.019(3)
C8 0.080(8) 0.107(9) 0.142(10) -0.017(8) 0.032(7) 0.025(7)
C9 0.131(10) 0.141(10) 0.129(9) -0.008(8) 0.056(8) 0.028(8)
C10 0.107(8) 0.088(7) 0.123(8) -0.015(7) 0.040(7) 0.028(6)
C8' 0.094(9) 0.116(10) 0.131(10) -0.004(8) 0.020(7) 0.027(8)
C9' 0.109(9) 0.117(8) 0.108(8) -0.003(7) 0.055(7) 0.017(7)
C10' 0.100(8) 0.115(8) 0.135(9) -0.038(8) 0.023(7) 0.022(6)
C11 0.071(3) 0.056(2) 0.066(3) 0.003(2) -0.003(2) -0.015(2)
C12 0.082(4) 0.069(3) 0.086(4) 0.008(3) 0.002(3) -0.024(3)
C13 0.096(4) 0.108(4) 0.199(7) 0.019(4) 0.066(5) -0.012(4)
C14 0.137(6) 0.162(5) 0.088(4) 0.029(4) 0.009(4) -0.054(4)
C15 0.111(5) 0.118(4) 0.128(5) -0.009(4) 0.004(4) -0.052(4)
C16 0.086(4) 0.055(2) 0.057(3) -0.016(2) 0.001(3) -0.004(2)
C17 0.092(4) 0.084(3) 0.079(4) -0.033(3) 0.017(3) -0.003(3)
C18 0.135(6) 0.323(10) 0.083(5) -0.074(6) 0.029(4) -0.040(6)
C19 0.113(5) 0.159(6) 0.202(8) -0.025(5) 0.037(5) 0.045(5)
C20 0.126(5) 0.128(5) 0.157(6) -0.057(4) 0.085(5) -0.033(4)
C21 0.078(3) 0.054(2) 0.060(3) 0.006(2) 0.001(2) 0.000(2)
C22 0.082(4) 0.077(3) 0.073(4) 0.026(3) 0.009(3) -0.006(3)
C23 0.075(7) 0.075(6) 0.081(8) 0.015(6) 0.032(6) -0.002(5)
C24 0.154(11) 0.135(10) 0.172(12) 0.005(9) 0.049(9) -0.031(8)
C25 0.121(9) 0.163(10) 0.108(9) 0.004(8) 0.038(7) 0.001(8)
C23' 0.115(10) 0.142(11) 0.128(11) 0.013(8) 0.053(8) -0.002(8)
C24' 0.103(8) 0.102(7) 0.111(8) 0.017(7) 0.016(7) -0.031(6)
C25' 0.103(8) 0.130(8) 0.082(7) 0.030(7) 0.018(6) 0.007(7)
C26 0.069(3) 0.047(2) 0.064(3) -0.007(2) -0.003(2) 0.010(2)
C27 0.076(3) 0.080(3) 0.077(4) -0.013(3) 0.010(3) 0.021(3)
C28 0.118(5) 0.150(5) 0.095(4) -0.023(4) 0.029(4) 0.039(4)
C29 0.117(5) 0.134(5) 0.123(5) 0.021(4) 0.022(4) 0.071(4)
C30 0.089(4) 0.116(4) 0.211(8) -0.043(5) 0.065(5) 0.000(4)
C31 0.067(3) 0.071(3) 0.052(3) -0.008(2) 0.013(2) 0.008(2)
C32 0.075(3) 0.084(3) 0.059(3) 0.002(3) 0.014(3) 0.004(3)
C33 0.108(5) 0.113(4) 0.129(5) 0.018(4) 0.065(4) 0.007(4)
C34 0.173(6) 0.074(3) 0.110(5) 0.003(3) 0.065(4) -0.002(4)
C35 0.128(5) 0.182(6) 0.078(4) 0.035(4) 0.006(4) -0.010(5)
C36 0.050(3) 0.064(3) 0.090(4) -0.018(2) 0.024(3) -0.006(2)
C37 0.069(4) 0.085(3) 0.117(5) -0.005(3) 0.023(3) -0.015(3)
C38 0.145(8) 0.144(8) 0.147(8) 0.011(7) 0.083(7) -0.024(7)
C39 0.099(8) 0.118(9) 0.139(9) 0.037(8) 0.036(7) -0.002(7)
C40 0.166(13) 0.164(12) 0.172(12) 0.001(9) 0.033(9) -0.041(9)
C38' 0.134(10) 0.150(10) 0.130(10) 0.002(8) 0.051(8) -0.038(8)
C39' 0.136(8) 0.100(6) 0.201(9) 0.030(6) 0.066(7) -0.005(6)
C40' 0.067(6) 0.123(7) 0.148(8) 0.026(6) 0.022(6) -0.020(5)
C41 0.053(3) 0.054(2) 0.067(3) 0.012(2) 0.020(2) 0.002(2)
C42 0.071(3) 0.083(3) 0.077(4) 0.008(3) 0.038(3) 0.000(3)
C46 0.053(3) 0.042(2) 0.057(3) -0.0031(19) 0.004(2) 0.0008(19)
C47 0.070(3) 0.057(2) 0.058(3) -0.013(2) 0.010(2) -0.002(2)
C48 0.138(5) 0.091(3) 0.072(3) -0.007(3) 0.045(3) 0.001(3)
C49 0.106(4) 0.095(3) 0.091(4) -0.026(3) 0.021(3) 0.026(3)
C50 0.123(5) 0.111(4) 0.087(4) -0.040(3) 0.023(3) -0.033(4)
C51 0.053(3) 0.053(2) 0.057(3) -0.008(2) 0.018(2) -0.0045(19)
C52 0.084(4) 0.077(3) 0.063(3) -0.001(3) 0.034(3) -0.002(3)
C53 0.122(7) 0.089(5) 0.086(6) 0.007(5) 0.057(5) -0.026(5)
C54 0.094(6) 0.108(6) 0.087(6) 0.000(5) 0.058(5) 0.022(5)
C55 0.089(6) 0.116(6) 0.051(5) 0.005(5) 0.031(4) 0.003(5)
C53' 0.157(13) 0.200(13) 0.163(13) 0.010(9) 0.064(9) -0.015(9)
C54' 0.191(13) 0.173(12) 0.146(12) -0.021(9) 0.073(9) 0.002(9)
C55' 0.157(11) 0.176(11) 0.128(11) 0.030(9) 0.067(8) 0.020(9)
C56 0.054(3) 0.044(2) 0.053(3) 0.0061(19) 0.008(2) -0.0065(19)
C57 0.065(3) 0.061(2) 0.057(3) 0.014(2) 0.008(2) -0.007(2)
C58 0.166(6) 0.117(4) 0.070(4) 0.008(3) 0.057(4) -0.026(4)
C59 0.095(4) 0.160(5) 0.105(5) 0.076(4) 0.019(4) 0.016(4)
C60 0.108(4) 0.100(4) 0.099(4) 0.022(3) 0.026(3) -0.042(3)
C44 0.115(6) 0.092(5) 0.114(6) 0.005(4) 0.073(5) -0.018(4)
C43 0.123(6) 0.098(5) 0.115(6) 0.002(4) 0.066(5) 0.029(5)
C45 0.106(6) 0.152(6) 0.076(5) -0.004(5) 0.040(5) 0.001(5)
C43' 0.165(14) 0.204(14) 0.171(14) -0.003(10) 0.062(9) -0.004(10)
C44' 0.136(11) 0.117(10) 0.096(9) 0.015(8) 0.042(8) 0.010(8)
C45' 0.138(11) 0.118(10) 0.118(10) -0.017(8) 0.053(8) 0.001(9)

loop_
_atom_type_symbol
_atom_type_description
_atom_type_scat_dispersion_real
_atom_type_scat_dispersion_imag
_atom_type_scat_source
C C 0.0033 0.0016 'International Tables Vol C Tables 4.2.6.8 and 6.1.1.4'
H H 0.0000 0.0000 'International Tables Vol C Tables 4.2.6.8 and 6.1.1.4'
N N 0.0061 0.0033 'International Tables Vol C Tables 4.2.6.8 and 6.1.1.4'
P P 0.1023 0.0942 'International Tables Vol C Tables 4.2.6.8 and 6.1.1.4'
Ca Ca 0.2262 0.3064 'International Tables Vol C Tables 4.2.6.8 and 6.1.1.4'

loop_
_geom_angle_atom_site_label_1
_geom_angle_atom_site_label_2
_geom_angle_atom_site_label_3
_geom_angle
N12 Ca1 N10 82.26(10)
N12 Ca1 N11 32.78(9)
N10 Ca1 N11 88.45(10)
N12 Ca1 N4 86.84(11)
N10 Ca1 N4 163.11(11)
N11 Ca1 N4 89.33(11)
N12 Ca1 N5 163.02(11)
N10 Ca1 N5 87.47(10)
N11 Ca1 N5 133.96(11)
N4 Ca1 N5 105.96(11)
N12 Ca1 N9 88.94(10)
N10 Ca1 N9 32.61(9)
N11 Ca1 N9 109.98(10)
N4 Ca1 N9 134.86(12)
N5 Ca1 N9 89.64(11)
N12 Ca1 C20 111.87(15)
N10 Ca1 C20 113.72(13)
N11 Ca1 C20 137.76(14)
N4 Ca1 C20 58.89(14)
N5 Ca1 C20 84.64(15)
N9 Ca1 C20 81.57(12)
N12 Ca1 Ca3 122.50(7)
N10 Ca1 Ca3 40.46(7)
N11 Ca1 Ca3 124.02(7)
N4 Ca1 Ca3 146.47(9)
N5 Ca1 Ca3 49.80(8)
N9 Ca1 Ca3 42.51(7)
C20 Ca1 Ca3 92.48(11)
N12 Ca1 Ca2 40.15(7)
N10 Ca1 Ca2 121.93(7)
N11 Ca1 Ca2 41.52(7)
N4 Ca1 Ca2 50.08(8)
N5 Ca1 Ca2 145.11(8)
N9 Ca1 Ca2 125.21(7)
C20 Ca1 Ca2 98.00(12)
Ca3 Ca1 Ca2 162.38(3)
N1 Ca2 N2 34.94(10)
N1 Ca2 N3 107.39(11)
N2 Ca2 N3 132.29(11)
N1 Ca2 N12 126.74(11)
N2 Ca2 N12 127.98(11)
N3 Ca2 N12 96.66(11)
N1 Ca2 N11 157.02(11)
N2 Ca2 N11 139.19(11)
N3 Ca2 N11 87.36(10)
N12 Ca2 N11 31.51(9)
N1 Ca2 C56 108.22(11)
N2 Ca2 C56 100.23(11)
N3 Ca2 C56 124.57(12)
N12 Ca2 C56 28.16(9)
N11 Ca2 C56 49.14(10)
N1 Ca2 C51 144.81(11)
N2 Ca2 C51 114.18(11)
N3 Ca2 C51 107.80(11)
N12 Ca2 C51 48.50(10)
N11 Ca2 C51 27.26(9)
C56 Ca2 C51 49.39(11)
N1 Ca2 N4 106.10(11)
N2 Ca2 N4 140.30(11)
N3 Ca2 N4 27.39(10)
N12 Ca2 N4 75.79(10)
N11 Ca2 N4 78.78(9)
C56 Ca2 N4 101.44(11)
C51 Ca2 N4 105.19(10)
N1 Ca2 C13 83.41(15)
N2 Ca2 C13 82.33(14)
N3 Ca2 C13 59.81(14)
N12 Ca2 C13 147.97(14)
N11 Ca2 C13 119.53(14)
C56 Ca2 C13 163.31(14)
C51 Ca2 C13 114.43(15)
N4 Ca2 C13 86.19(12)
N1 Ca2 P6 113.38(8)
N2 Ca2 P6 88.36(8)
N3 Ca2 P6 138.25(8)
N12 Ca2 P6 51.28(7)
N11 Ca2 P6 51.10(7)
C56 Ca2 P6 32.13(8)
C51 Ca2 P6 32.26(8)
N4 Ca2 P6 125.94(7)
C13 Ca2 P6 132.50(11)
N1 Ca2 Ca1 134.84(9)
N2 Ca2 Ca1 161.39(9)
N3 Ca2 Ca1 58.76(9)
N12 Ca2 Ca1 37.89(7)
N11 Ca2 Ca1 39.98(7)
C56 Ca2 Ca1 65.94(8)
C51 Ca2 Ca1 67.24(8)
N4 Ca2 Ca1 40.71(6)
C13 Ca2 Ca1 114.60(11)
P6 Ca2 Ca1 85.40(3)
N8 Ca3 N7 34.84(11)
N8 Ca3 N6 128.90(11)
N7 Ca3 N6 105.23(11)
N8 Ca3 N10 131.50(11)
N7 Ca3 N10 130.70(11)
N6 Ca3 N10 97.56(11)
N8 Ca3 N9 141.58(11)
N7 Ca3 N9 161.16(11)
N6 Ca3 N9 87.11(10)
N10 Ca3 N9 31.40(9)
N8 Ca3 C46 103.83(11)
N7 Ca3 C46 112.53(11)
N6 Ca3 C46 125.44(12)
N10 Ca3 C46 28.01(9)
N9 Ca3 C46 49.00(10)
N8 Ca3 N5 138.26(11)
N7 Ca3 N5 104.62(10)
N6 Ca3 N5 27.79(10)
N10 Ca3 N5 77.31(9)
N9 Ca3 N5 79.60(9)
C46 Ca3 N5 102.93(10)
N8 Ca3 C41 116.02(12)
N7 Ca3 C41 147.59(11)
N6 Ca3 C41 106.90(11)
N10 Ca3 C41 48.12(10)
N9 Ca3 C41 27.10(9)
C46 Ca3 C41 49.07(11)
N5 Ca3 C41 105.72(10)
N8 Ca3 C30 79.82(14)
N7 Ca3 C30 81.84(15)
N6 Ca3 C30 58.90(13)
N10 Ca3 C30 146.02(14)
N9 Ca3 C30 116.94(14)
C46 Ca3 C30 160.10(15)
N5 Ca3 C30 85.67(12)
C41 Ca3 C30 111.52(15)
N8 Ca3 P5 91.43(9)
N7 Ca3 P5 117.09(9)
N6 Ca3 P5 137.39(9)
N10 Ca3 P5 50.93(7)
N9 Ca3 P5 50.73(7)
C46 Ca3 P5 32.07(8)
N5 Ca3 P5 126.87(7)
C41 Ca3 P5 31.82(8)
C30 Ca3 P5 129.64(12)
N8 Ca3 Ca1 164.29(10)
N7 Ca3 Ca1 135.44(9)
N6 Ca3 Ca1 59.01(8)
N10 Ca3 Ca1 38.58(7)
N9 Ca3 Ca1 40.76(7)
C46 Ca3 Ca1 66.44(8)
N5 Ca3 Ca1 41.08(6)
C41 Ca3 Ca1 67.85(8)
C30 Ca3 Ca1 113.66(11)
P5 Ca3 Ca1 85.85(3)
C6 P1 C1 87.0(2)
C11 P2 C16 86.8(2)
C26 P3 C21 86.9(2)
C31 P4 C36 87.4(2)
C41 P5 C46 87.08(19)
C41 P5 Ca3 63.18(13)
C46 P5 Ca3 59.48(12)
C56 P6 C51 86.69(18)
C56 P6 Ca2 59.77(12)
C51 P6 Ca2 62.36(13)
C1 N1 N2 112.8(3)
C1 N1 Ca2 172.9(3)
N2 N1 Ca2 72.7(2)
C6 N2 N1 111.9(3)
C6 N2 Ca2 174.8(3)
N1 N2 Ca2 72.4(2)
C11 N3 N4 112.0(3)
C11 N3 Ca2 130.1(3)
N4 N3 Ca2 101.3(2)
C16 N4 N3 111.8(3)
C16 N4 Ca1 126.3(3)
N3 N4 Ca1 113.2(2)
C16 N4 Ca2 142.9(3)
N3 N4 Ca2 51.36(17)
Ca1 N4 Ca2 89.21(10)
C21 N5 N6 111.5(3)
C21 N5 Ca1 126.6(3)
N6 N5 Ca1 112.5(2)
C21 N5 Ca3 142.8(3)
N6 N5 Ca3 52.21(17)
Ca1 N5 Ca3 89.12(9)
C26 N6 N5 112.6(3)
C26 N6 Ca3 130.8(3)
N5 N6 Ca3 100.0(2)
C31 N7 N8 113.4(3)
C31 N7 Ca3 171.3(3)
N8 N7 Ca3 72.4(2)
C36 N8 N7 111.9(4)
C36 N8 Ca3 172.2(3)
N7 N8 Ca3 72.8(2)
C41 N9 N10 111.9(3)
C41 N9 Ca1 172.3(3)
N10 N9 Ca1 70.33(18)
C41 N9 Ca3 91.0(2)
N10 N9 Ca3 71.35(17)
Ca1 N9 Ca3 96.74(11)
C46 N10 N9 112.6(3)
C46 N10 Ca1 167.7(3)
N9 N10 Ca1 77.06(18)
C46 N10 Ca3 89.0(2)
N9 N10 Ca3 77.25(18)
Ca1 N10 Ca3 100.97(10)
C51 N11 N12 112.4(3)
C51 N11 Ca1 171.2(3)
N12 N11 Ca1 70.29(18)
C51 N11 Ca2 90.2(2)
N12 N11 Ca2 72.54(17)
Ca1 N11 Ca2 98.51(11)
C56 N12 N11 112.0(3)
C56 N12 Ca1 168.1(3)
N11 N12 Ca1 76.93(17)
C56 N12 Ca2 88.2(2)
N11 N12 Ca2 75.95(17)
Ca1 N12 Ca2 101.96(10)
N1 C1 C2 118.9(4)
N1 C1 P1 113.7(3)
C2 C1 P1 127.4(3)
C4 C2 C5 109.8(5)
C4 C2 C1 110.2(4)
C5 C2 C1 109.3(4)
C4 C2 C3 108.4(5)
C5 C2 C3 109.2(5)
C1 C2 C3 110.0(4)
C2 C3 H3A 109.5
C2 C3 H3B 109.5
H3A C3 H3B 109.5
C2 C3 H3C 109.5
H3A C3 H3C 109.5
H3B C3 H3C 109.5
C2 C4 H4A 109.5
C2 C4 H4B 109.5
H4A C4 H4B 109.5
C2 C4 H4C 109.5
H4A C4 H4C 109.5
H4B C4 H4C 109.5
C2 C5 H5A 109.5
C2 C5 H5B 109.5
H5A C5 H5B 109.5
C2 C5 H5C 109.5
H5A C5 H5C 109.5
H5B C5 H5C 109.5
N2 C6 C7 118.3(4)
N2 C6 P1 114.5(3)
C7 C6 P1 127.1(3)
C9 C7 C8' 121.9(13)
C9 C7 C6 113.2(7)
C8' C7 C6 117.3(11)
C9 C7 C10' 73.5(8)
C8' C7 C10' 106.9(9)
C6 C7 C10' 115.7(7)
C9 C7 C8 116.9(13)
C8' C7 C8 21.3(11)
C6 C7 C8 106.8(9)
C10' C7 C8 127.2(9)
C9 C7 C10 109.1(9)
C8' C7 C10 86.0(9)
C6 C7 C10 102.9(6)
C10' C7 C10 35.7(6)
C8 C7 C10 106.8(9)
C9 C7 C9' 30.2(8)
C8' C7 C9' 107.2(12)
C6 C7 C9' 105.4(6)
C10' C7 C9' 103.1(9)
C8 C7 C9' 94.0(11)
C10 C7 C9' 138.0(8)
C7 C8 H8A 109.5
C7 C8 H8B 109.5
C7 C8 H8C 109.5
C7 C9 H9A 109.5
C7 C9 H9B 109.5
C7 C9 H9C 109.5
C7 C10 H10A 109.5
C7 C10 H10B 109.5
C7 C10 H10C 109.5
C7 C8' H8'1 109.5
C7 C8' H8'2 109.5
H8'1 C8' H8'2 109.5
C7 C8' H8'3 109.5
H8'1 C8' H8'3 109.5
H8'2 C8' H8'3 109.5
C7 C9' H9'1 109.5
C7 C9' H9'2 109.5
H9'1 C9' H9'2 109.5
C7 C9' H9'3 109.5
H9'1 C9' H9'3 109.5
H9'2 C9' H9'3 109.5
C7 C10' H10D 109.5
C7 C10' H10E 109.5
H10D C10' H10E 109.5
C7 C10' H10F 109.5
H10D C10' H10F 109.5
H10E C10' H10F 109.5
N3 C11 C12 118.8(4)
N3 C11 P2 114.8(4)
C12 C11 P2 126.3(3)
C11 C12 C15 110.3(5)
C11 C12 C13 112.1(4)
C15 C12 C13 107.5(4)
C11 C12 C14 110.3(4)
C15 C12 C14 107.9(4)
C13 C12 C14 108.6(5)
C12 C13 Ca2 104.4(3)
C12 C13 H13A 109.5
Ca2 C13 H13A 65.3
C12 C13 H13B 109.5
Ca2 C13 H13B 145.1
H13A C13 H13B 109.5
C12 C13 H13C 109.5
Ca2 C13 H13C 49.3
H13A C13 H13C 109.5
H13B C13 H13C 109.5
C12 C14 H14A 109.5
C12 C14 H14B 109.5
H14A C14 H14B 109.5
C12 C14 H14C 109.5
H14A C14 H14C 109.5
H14B C14 H14C 109.5
C12 C15 H15A 109.5
C12 C15 H15B 109.5
H15A C15 H15B 109.5
C12 C15 H15C 109.5
H15A C15 H15C 109.5
H15B C15 H15C 109.5
N4 C16 C17 120.9(4)
N4 C16 P2 114.5(4)
C17 C16 P2 124.6(3)
C20 C17 C18 111.8(5)
C20 C17 C16 113.6(4)
C18 C17 C16 109.5(5)
C20 C17 C19 104.0(5)
C18 C17 C19 108.5(5)
C16 C17 C19 109.1(5)
C17 C18 H18A 109.5
C17 C18 H18B 109.5
H18A C18 H18B 109.5
C17 C18 H18C 109.5
H18A C18 H18C 109.5
H18B C18 H18C 109.5
C17 C19 H19A 109.5
C17 C19 H19B 109.5
H19A C19 H19B 109.5
C17 C19 H19C 109.5
H19A C19 H19C 109.5
H19B C19 H19C 109.5
C17 C20 Ca1 108.0(3)
C17 C20 H20A 109.5
Ca1 C20 H20A 75.5
C17 C20 H20B 109.5
Ca1 C20 H20B 37.3
H20A C20 H20B 109.5
C17 C20 H20C 109.5
Ca1 C20 H20C 137.5
H20A C20 H20C 109.5
H20B C20 H20C 109.5
N5 C21 C22 120.9(4)
N5 C21 P3 114.6(4)
C22 C21 P3 124.4(3)
C24 C22 C25' 78.9(8)
C24 C22 C23' 103.2(11)
C25' C22 C23' 131.0(11)
C24 C22 C21 112.9(9)
C25' C22 C21 108.7(7)
C23' C22 C21 114.7(9)
C24 C22 C23 121.6(11)
C25' C22 C23 116.1(9)
C23' C22 C23 23.4(10)
C21 C22 C23 113.6(7)
C24 C22 C25 108.3(9)
C25' C22 C25 32.5(7)
C23' C22 C25 109.3(10)
C21 C22 C25 108.3(7)
C23 C22 C25 88.6(8)
C24 C22 C24' 25.2(9)
C25' C22 C24' 103.9(8)
C23' C22 C24' 84.5(9)
C21 C22 C24' 107.1(7)
C23 C22 C24' 106.6(9)
C25 C22 C24' 131.3(9)
C22 C23 H23A 109.5
C22 C23 H23B 109.5
C22 C23 H23C 109.5
C22 C24 H24A 109.5
C22 C24 H24B 109.5
C22 C24 H24C 109.5
C22 C25 H25A 109.5
C22 C25 H25B 109.5
C22 C25 H25C 109.5
C22 C23' H23D 109.5
C22 C23' H23E 109.5
H23D C23' H23E 109.5
C22 C23' H23F 109.5
H23D C23' H23F 109.5
H23E C23' H23F 109.5
C22 C24' H24D 109.5
C22 C24' H24E 109.5
H24D C24' H24E 109.5
C22 C24' H24F 109.5
H24D C24' H24F 109.5
H24E C24' H24F 109.5
C22 C25' H25D 109.5
C22 C25' H25E 109.5
H25D C25' H25E 109.5
C22 C25' H25F 109.5
H25D C25' H25F 109.5
H25E C25' H25F 109.5
N6 C26 C27 119.0(4)
N6 C26 P3 114.4(3)
C27 C26 P3 126.6(3)
C30 C27 C26 111.6(4)
C30 C27 C28 110.5(5)
C26 C27 C28 108.9(4)
C30 C27 C29 108.9(5)
C26 C27 C29 109.3(4)
C28 C27 C29 107.6(4)
C27 C28 H28A 109.5
C27 C28 H28B 109.5
H28A C28 H28B 109.5
C27 C28 H28C 109.5
H28A C28 H28C 109.5
H28B C28 H28C 109.5
C27 C29 H29A 109.5
C27 C29 H29B 109.5
H29A C29 H29B 109.5
C27 C29 H29C 109.5
H29A C29 H29C 109.5
H29B C29 H29C 109.5
C27 C30 Ca3 104.7(3)
C27 C30 H30A 109.5
Ca3 C30 H30A 66.6
C27 C30 H30B 109.5
Ca3 C30 H30B 144.4
H30A C30 H30B 109.5
C27 C30 H30C 109.5
Ca3 C30 H30C 47.9
H30A C30 H30C 109.5
H30B C30 H30C 109.5
N7 C31 C32 119.1(4)
N7 C31 P4 113.2(3)
C32 C31 P4 127.7(3)
C31 C32 C35 110.2(4)
C31 C32 C33 111.2(4)
C35 C32 C33 109.6(5)
C31 C32 C34 109.1(4)
C35 C32 C34 108.7(4)
C33 C32 C34 108.1(4)
C32 C33 H33A 109.5
C32 C33 H33B 109.5
H33A C33 H33B 109.5
C32 C33 H33C 109.5
H33A C33 H33C 109.5
H33B C33 H33C 109.5
C32 C34 H34A 109.5
C32 C34 H34B 109.5
H34A C34 H34B 109.5
C32 C34 H34C 109.5
H34A C34 H34C 109.5
H34B C34 H34C 109.5
C32 C35 H35A 109.5
C32 C35 H35B 109.5
H35A C35 H35B 109.5
C32 C35 H35C 109.5
H35A C35 H35C 109.5
H35B C35 H35C 109.5
N8 C36 C37 118.6(4)
N8 C36 P4 114.1(3)
C37 C36 P4 127.3(4)
C40 C37 C38' 125.3(14)
C40 C37 C36 119.4(11)
C38' C37 C36 115.2(9)
C40 C37 C39' 67.9(10)
C38' C37 C39' 102.7(11)
C36 C37 C39' 104.2(6)
C40 C37 C40' 36.4(10)
C38' C37 C40' 120.3(11)
C36 C37 C40' 108.2(6)
C39' C37 C40' 104.2(7)
C40 C37 C39 107.4(11)
C38' C37 C39 49.3(9)
C36 C37 C39 114.5(6)
C39' C37 C39 54.3(7)
C40' C37 C39 135.6(8)
C40 C37 C38 115.0(12)
C38' C37 C38 41.5(9)
C36 C37 C38 106.5(5)
C39' C37 C38 140.7(8)
C40' C37 C38 88.8(7)
C39 C37 C38 90.5(9)
C37 C38 H38A 109.5
C37 C38 H38B 109.5
C37 C38 H38C 109.5
C37 C39 H39A 109.5
C37 C39 H39B 109.5
C37 C39 H39C 109.5
C37 C40 H40A 109.5
C37 C40 H40B 109.5
C37 C40 H40C 109.5
C37 C38' H38D 109.5
C37 C38' H38E 109.5
H38D C38' H38E 109.5
C37 C38' H38F 109.5
H38D C38' H38F 109.5
H38E C38' H38F 109.5
C37 C39' H39D 109.5
C37 C39' H39E 109.5
H39D C39' H39E 109.5
C37 C39' H39F 109.5
H39D C39' H39F 109.5
H39E C39' H39F 109.5
C37 C40' H40D 109.5
C37 C40' H40E 109.5
H40D C40' H40E 109.5
C37 C40' H40F 109.5
H40D C40' H40F 109.5
H40E C40' H40F 109.5
N9 C41 C42 120.0(4)
N9 C41 P5 114.3(3)
C42 C41 P5 125.7(3)
N9 C41 Ca3 61.94(19)
C42 C41 Ca3 119.1(3)
P5 C41 Ca3 85.00(16)
C43' C42 C45 136.5(11)
C43' C42 C43 57.9(12)
C45 C42 C43 109.8(6)
C43' C42 C44 52.9(12)
C45 C42 C44 109.8(6)
C43 C42 C44 109.4(5)
C43' C42 C41 113.1(11)
C45 C42 C41 110.3(5)
C43 C42 C41 108.1(4)
C44 C42 C41 109.4(4)
C43' C42 C45' 110.4(14)
C45 C42 C45' 50.1(9)
C43 C42 C45' 61.0(9)
C44 C42 C45' 135.7(9)
C41 C42 C45' 114.6(9)
C43' C42 C44' 109.5(14)
C45 C42 C44' 53.4(8)
C43 C42 C44' 144.1(9)
C44 C42 C44' 60.5(9)
C41 C42 C44' 107.7(8)
C45' C42 C44' 100.7(12)
N10 C46 C47 119.3(4)
N10 C46 P5 114.1(3)
C47 C46 P5 126.5(3)
N10 C46 Ca3 63.01(19)
C47 C46 Ca3 116.7(2)
P5 C46 Ca3 88.45(15)
C48 C47 C46 111.1(3)
C48 C47 C50 108.8(4)
C46 C47 C50 110.4(4)
C48 C47 C49 110.3(4)
C46 C47 C49 107.4(3)
C50 C47 C49 108.7(4)
C47 C48 H48A 109.5
C47 C48 H48B 109.5
H48A C48 H48B 109.5
C47 C48 H48C 109.5
H48A C48 H48C 109.5
H48B C48 H48C 109.5
C47 C49 H49A 109.5
C47 C49 H49B 109.5
H49A C49 H49B 109.5
C47 C49 H49C 109.5
H49A C49 H49C 109.5
H49B C49 H49C 109.5
C47 C50 H50A 109.5
C47 C50 H50B 109.5
H50A C50 H50B 109.5
C47 C50 H50C 109.5
H50A C50 H50C 109.5
H50B C50 H50C 109.5
N11 C51 C52 120.5(3)
N11 C51 P6 114.2(3)
C52 C51 P6 125.3(3)
N11 C51 Ca2 62.49(19)
C52 C51 Ca2 117.6(3)
P6 C51 Ca2 85.38(15)
C53' C52 C54' 105.9(13)
C53' C52 C55' 103.9(12)
C54' C52 C55' 108.7(12)
C53' C52 C51 111.3(10)
C54' C52 C51 111.5(9)
C55' C52 C51 114.9(8)
C53' C52 C55 133.5(10)
C54' C52 C55 75.5(9)
C55' C52 C55 38.9(8)
C51 C52 C55 110.9(5)
C53' C52 C53 35.8(9)
C54' C52 C53 134.9(10)
C55' C52 C53 74.3(9)
C51 C52 C53 106.8(5)
C55 C52 C53 112.0(6)
C53' C52 C54 74.0(10)
C54' C52 C54 35.4(9)
C55' C52 C54 131.9(9)
C51 C52 C54 110.0(5)
C55 C52 C54 108.5(6)
C53 C52 C54 108.7(7)
C52 C53 H53A 109.5
C52 C53 H53B 109.5
C52 C53 H53C 109.5
C52 C54 H54A 109.5
C52 C54 H54B 109.5
C52 C54 H54C 109.5
C52 C55 H55A 109.5
C52 C55 H55B 109.5
C52 C55 H55C 109.5
C52 C53' H53D 109.5
C52 C53' H53E 109.5
H53D C53' H53E 109.5
C52 C53' H53F 109.5
H53D C53' H53F 109.5
H53E C53' H53F 109.5
C52 C54' H54D 109.5
C52 C54' H54E 109.5
H54D C54' H54E 109.5
C52 C54' H54F 109.5
H54D C54' H54F 109.5
H54E C54' H54F 109.5
C52 C55' H55D 109.5
C52 C55' H55E 109.5
H55D C55' H55E 109.5
C52 C55' H55F 109.5
H55D C55' H55F 109.5
H55E C55' H55F 109.5
N12 C56 C57 118.9(4)
N12 C56 P6 114.7(3)
C57 C56 P6 126.4(3)
N12 C56 Ca2 63.67(18)
C57 C56 Ca2 117.0(2)
P6 C56 Ca2 88.10(15)
C58 C57 C60 110.2(4)
C58 C57 C56 110.9(3)
C60 C57 C56 107.9(3)
C58 C57 C59 107.9(4)
C60 C57 C59 109.9(4)
C56 C57 C59 109.9(4)
C57 C58 H58A 109.5
C57 C58 H58B 109.5
H58A C58 H58B 109.5
C57 C58 H58C 109.5
H58A C58 H58C 109.5
H58B C58 H58C 109.5
C57 C59 H59A 109.5
C57 C59 H59B 109.5
H59A C59 H59B 109.5
C57 C59 H59C 109.5
H59A C59 H59C 109.5
H59B C59 H59C 109.5
C57 C60 H60A 109.5
C57 C60 H60B 109.5
H60A C60 H60B 109.5
C57 C60 H60C 109.5
H60A C60 H60C 109.5
H60B C60 H60C 109.5
C42 C44 H44A 109.5
C42 C44 H44B 109.5
C42 C44 H44C 109.5
C42 C43 H43A 109.5
C42 C43 H43B 109.5
C42 C43 H43C 109.5
C42 C45 H45A 109.5
C42 C45 H45B 109.5
C42 C45 H45C 109.5
C42 C43' H43D 109.5
C42 C43' H43E 109.5
H43D C43' H43E 109.5
C42 C43' H43F 109.5
H43D C43' H43F 109.5
H43E C43' H43F 109.5
C42 C44' H44D 109.5
C42 C44' H44E 109.5
H44D C44' H44E 109.5
C42 C44' H44F 109.5
H44D C44' H44F 109.5
H44E C44' H44F 109.5
C42 C45' H45D 109.5
C42 C45' H45E 109.5
H45D C45' H45E 109.5
C42 C45' H45F 109.5
H45D C45' H45F 109.5
H45E C45' H45F 109.5

loop_
_geom_bond_atom_site_label_1
_geom_bond_atom_site_label_2
_geom_bond_distance
Ca1 N12 2.415(3)
Ca1 N10 2.428(3)
Ca1 N11 2.499(3)
Ca1 N4 2.509(3)
Ca1 N5 2.513(3)
Ca1 N9 2.513(3)
Ca1 C20 3.092(5)
Ca1 Ca3 3.8232(17)
Ca1 Ca2 3.8471(18)
Ca2 N1 2.299(4)
Ca2 N2 2.304(3)
Ca2 N3 2.350(3)
Ca2 N12 2.535(3)
Ca2 N11 2.578(3)
Ca2 C56 2.827(4)
Ca2 C51 2.907(4)
Ca2 N4 2.951(4)
Ca2 C13 3.195(5)
Ca2 P6 3.2707(17)
Ca3 N8 2.299(4)
Ca3 N7 2.304(4)
Ca3 N6 2.344(3)
Ca3 N10 2.527(3)
Ca3 N9 2.601(3)
Ca3 C46 2.835(4)
Ca3 N5 2.920(3)
Ca3 C41 2.947(4)
Ca3 C30 3.219(5)
Ca3 P5 3.2900(17)
P1 C6 1.733(4)
P1 C1 1.738(4)
P2 C11 1.720(5)
P2 C16 1.743(5)
P3 C26 1.733(5)
P3 C21 1.736(4)
P4 C31 1.734(4)
P4 C36 1.743(5)
P5 C41 1.741(4)
P5 C46 1.747(4)
P6 C56 1.741(4)
P6 C51 1.751(4)
N1 C1 1.327(5)
N1 N2 1.382(4)
N2 C6 1.325(5)
N3 C11 1.338(5)
N3 N4 1.384(4)
N4 C16 1.331(5)
N5 C21 1.339(5)
N5 N6 1.382(4)
N6 C26 1.333(4)
N7 C31 1.336(5)
N7 N8 1.378(4)
N8 C36 1.329(5)
N9 C41 1.343(4)
N9 N10 1.390(4)
N10 C46 1.332(4)
N11 C51 1.332(4)
N11 N12 1.389(4)
N12 C56 1.335(4)
C1 C2 1.515(6)
C2 C4 1.488(6)
C2 C5 1.503(6)
C2 C3 1.531(6)
C3 H3A 0.9600
C3 H3B 0.9600
C3 H3C 0.9600
C4 H4A 0.9600
C4 H4B 0.9600
C4 H4C 0.9600
C5 H5A 0.9600
C5 H5B 0.9600
C5 H5C 0.9600
C6 C7 1.510(6)
C7 C9 1.432(17)
C7 C8' 1.48(2)
C7 C10' 1.527(13)
C7 C8 1.55(2)
C7 C10 1.591(13)
C7 C9' 1.632(15)
C8 H8A 0.9600
C8 H8B 0.9600
C8 H8C 0.9600
C9 H9A 0.9600
C9 H9B 0.9600
C9 H9C 0.9600
C10 H10A 0.9600
C10 H10B 0.9600
C10 H10C 0.9600
C8' H8'1 0.9600
C8' H8'2 0.9600
C8' H8'3 0.9600
C9' H9'1 0.9600
C9' H9'2 0.9600
C9' H9'3 0.9600
C10' H10D 0.9600
C10' H10E 0.9600
C10' H10F 0.9600
C11 C12 1.523(6)
C12 C15 1.528(6)
C12 C13 1.528(7)
C12 C14 1.530(7)
C13 H13A 0.9600
C13 H13B 0.9600
C13 H13C 0.9600
C14 H14A 0.9600
C14 H14B 0.9600
C14 H14C 0.9600
C15 H15A 0.9600
C15 H15B 0.9600
C15 H15C 0.9600
C16 C17 1.507(7)
C17 C20 1.486(6)
C17 C18 1.495(7)
C17 C19 1.564(7)
C18 H18A 0.9600
C18 H18B 0.9600
C18 H18C 0.9600
C19 H19A 0.9600
C19 H19B 0.9600
C19 H19C 0.9600
C20 H20A 0.9600
C20 H20B 0.9600
C20 H20C 0.9600
C21 C22 1.507(6)
C22 C24 1.467(19)
C22 C25' 1.491(13)
C22 C23' 1.50(2)
C22 C23 1.516(15)
C22 C25 1.588(16)
C22 C24' 1.656(15)
C23 H23A 0.9600
C23 H23B 0.9600
C23 H23C 0.9600
C24 H24A 0.9600
C24 H24B 0.9600
C24 H24C 0.9600
C25 H25A 0.9600
C25 H25B 0.9600
C25 H25C 0.9600
C23' H23D 0.9600
C23' H23E 0.9600
C23' H23F 0.9600
C24' H24D 0.9600
C24' H24E 0.9600
C24' H24F 0.9600
C25' H25D 0.9600
C25' H25E 0.9600
C25' H25F 0.9600
C26 C27 1.521(6)
C27 C30 1.503(6)
C27 C28 1.523(6)
C27 C29 1.526(6)
C28 H28A 0.9600
C28 H28B 0.9600
C28 H28C 0.9600
C29 H29A 0.9600
C29 H29B 0.9600
C29 H29C 0.9600
C30 H30A 0.9600
C30 H30B 0.9600
C30 H30C 0.9600
C31 C32 1.499(6)
C32 C35 1.519(6)
C32 C33 1.519(6)
C32 C34 1.535(6)
C33 H33A 0.9600
C33 H33B 0.9600
C33 H33C 0.9600
C34 H34A 0.9600
C34 H34B 0.9600
C34 H34C 0.9600
C35 H35A 0.9600
C35 H35B 0.9600
C35 H35C 0.9600
C36 C37 1.502(6)
C37 C40 1.37(2)
C37 C38' 1.394(19)
C37 C39' 1.564(11)
C37 C40' 1.571(11)
C37 C39 1.601(15)
C37 C38 1.605(13)
C38 H38A 0.9600
C38 H38B 0.9600
C38 H38C 0.9600
C39 H39A 0.9600
C39 H39B 0.9600
C39 H39C 0.9600
C40 H40A 0.9600
C40 H40B 0.9600
C40 H40C 0.9600
C38' H38D 0.9600
C38' H38E 0.9600
C38' H38F 0.9600
C39' H39D 0.9600
C39' H39E 0.9600
C39' H39F 0.9600
C40' H40D 0.9600
C40' H40E 0.9600
C40' H40F 0.9600
C41 C42 1.523(6)
C42 C43' 1.48(3)
C42 C45 1.513(8)
C42 C43 1.514(8)
C42 C44 1.518(8)
C42 C45' 1.55(2)
C42 C44' 1.575(19)
C46 C47 1.511(5)
C47 C48 1.510(6)
C47 C50 1.530(6)
C47 C49 1.532(6)
C48 H48A 0.9600
C48 H48B 0.9600
C48 H48C 0.9600
C49 H49A 0.9600
C49 H49B 0.9600
C49 H49C 0.9600
C50 H50A 0.9600
C50 H50B 0.9600
C50 H50C 0.9600
C51 C52 1.505(6)
C52 C53' 1.46(2)
C52 C54' 1.48(2)
C52 C55' 1.494(18)
C52 C55 1.532(9)
C52 C53 1.534(10)
C52 C54 1.546(10)
C53 H53A 0.9600
C53 H53B 0.9600
C53 H53C 0.9600
C54 H54A 0.9600
C54 H54B 0.9600
C54 H54C 0.9600
C55 H55A 0.9600
C55 H55B 0.9600
C55 H55C 0.9600
C53' H53D 0.9600
C53' H53E 0.9600
C53' H53F 0.9600
C54' H54D 0.9600
C54' H54E 0.9600
C54' H54F 0.9600
C55' H55D 0.9600
C55' H55E 0.9600
C55' H55F 0.9600
C56 C57 1.520(5)
C57 C58 1.509(6)
C57 C60 1.512(5)
C57 C59 1.530(6)
C58 H58A 0.9600
C58 H58B 0.9600
C58 H58C 0.9600
C59 H59A 0.9600
C59 H59B 0.9600
C59 H59C 0.9600
C60 H60A 0.9600
C60 H60B 0.9600
C60 H60C 0.9600
C44 H44A 0.9600
C44 H44B 0.9600
C44 H44C 0.9600
C43 H43A 0.9600
C43 H43B 0.9600
C43 H43C 0.9600
C45 H45A 0.9600
C45 H45B 0.9600
C45 H45C 0.9600
C43' H43D 0.9600
C43' H43E 0.9600
C43' H43F 0.9600
C44' H44D 0.9600
C44' H44E 0.9600
C44' H44F 0.9600
C45' H45D 0.9600
C45' H45E 0.9600
C45' H45F 0.9600

loop_
_geom_torsion_atom_site_label_1
_geom_torsion_atom_site_label_2
_geom_torsion_atom_site_label_3
_geom_torsion_atom_site_label_4
_geom_torsion
N12 Ca1 Ca2 N1 -95.49(16)
N10 Ca1 Ca2 N1 -105.35(14)
N11 Ca1 Ca2 N1 -146.58(15)
N4 Ca1 Ca2 N1 56.20(15)
N5 Ca1 Ca2 N1 111.24(18)
N9 Ca1 Ca2 N1 -66.16(15)
C20 Ca1 Ca2 N1 19.14(16)
Ca3 Ca1 Ca2 N1 -106.81(15)
N12 Ca1 Ca2 N2 -47.5(3)
N10 Ca1 Ca2 N2 -57.4(3)
N11 Ca1 Ca2 N2 -98.6(3)
N4 Ca1 Ca2 N2 104.2(3)
N5 Ca1 Ca2 N2 159.2(3)
N9 Ca1 Ca2 N2 -18.2(3)
C20 Ca1 Ca2 N2 67.1(3)
Ca3 Ca1 Ca2 N2 -58.8(3)
N12 Ca1 Ca2 N3 -179.16(15)
N10 Ca1 Ca2 N3 170.98(14)
N11 Ca1 Ca2 N3 129.75(15)
N4 Ca1 Ca2 N3 -27.47(14)
N5 Ca1 Ca2 N3 27.57(18)
N9 Ca1 Ca2 N3 -149.83(14)
C20 Ca1 Ca2 N3 -64.54(15)
Ca3 Ca1 Ca2 N3 169.52(14)
N10 Ca1 Ca2 N12 -9.86(14)
N11 Ca1 Ca2 N12 -51.09(14)
N4 Ca1 Ca2 N12 151.69(16)
N5 Ca1 Ca2 N12 -153.27(18)
N9 Ca1 Ca2 N12 29.33(14)
C20 Ca1 Ca2 N12 114.63(16)
Ca3 Ca1 Ca2 N12 -11.32(15)
N12 Ca1 Ca2 N11 51.09(14)
N10 Ca1 Ca2 N11 41.23(13)
N4 Ca1 Ca2 N11 -157.21(15)
N5 Ca1 Ca2 N11 -102.18(18)
N9 Ca1 Ca2 N11 80.42(14)
C20 Ca1 Ca2 N11 165.72(15)
Ca3 Ca1 Ca2 N11 39.77(14)
N12 Ca1 Ca2 C56 -3.26(14)
N10 Ca1 Ca2 C56 -13.12(13)
N11 Ca1 Ca2 C56 -54.36(13)
N4 Ca1 Ca2 C56 148.43(14)
N5 Ca1 Ca2 C56 -156.53(16)
N9 Ca1 Ca2 C56 26.07(13)
C20 Ca1 Ca2 C56 111.36(14)
Ca3 Ca1 Ca2 C56 -14.58(13)
N12 Ca1 Ca2 C51 50.88(14)
N10 Ca1 Ca2 C51 41.02(12)
N11 Ca1 Ca2 C51 -0.21(13)
N4 Ca1 Ca2 C51 -157.42(14)
N5 Ca1 Ca2 C51 -102.39(16)
N9 Ca1 Ca2 C51 80.21(13)
C20 Ca1 Ca2 C51 165.51(14)
Ca3 Ca1 Ca2 C51 39.57(13)
N12 Ca1 Ca2 N4 -151.69(16)
N10 Ca1 Ca2 N4 -161.55(14)
N11 Ca1 Ca2 N4 157.21(15)
N5 Ca1 Ca2 N4 55.04(18)
N9 Ca1 Ca2 N4 -122.36(14)
C20 Ca1 Ca2 N4 -37.07(15)
Ca3 Ca1 Ca2 N4 -163.01(15)
N12 Ca1 Ca2 C13 158.42(17)
N10 Ca1 Ca2 C13 148.55(16)
N11 Ca1 Ca2 C13 107.32(17)
N4 Ca1 Ca2 C13 -49.89(17)
N5 Ca1 Ca2 C13 5.15(19)
N9 Ca1 Ca2 C13 -172.25(15)
C20 Ca1 Ca2 C13 -86.96(17)
Ca3 Ca1 Ca2 C13 147.10(16)
N12 Ca1 Ca2 P6 23.30(11)
N10 Ca1 Ca2 P6 13.44(10)
N11 Ca1 Ca2 P6 -27.80(10)
N4 Ca1 Ca2 P6 174.99(11)
N5 Ca1 Ca2 P6 -129.97(14)
N9 Ca1 Ca2 P6 52.63(10)
C20 Ca1 Ca2 P6 137.92(11)
Ca3 Ca1 Ca2 P6 11.98(11)
N12 Ca1 Ca3 N8 -64.5(3)
N10 Ca1 Ca3 N8 -57.8(3)
N11 Ca1 Ca3 N8 -25.1(3)
N4 Ca1 Ca3 N8 148.0(3)
N5 Ca1 Ca3 N8 96.6(3)
N9 Ca1 Ca3 N8 -107.9(3)
C20 Ca1 Ca3 N8 177.5(3)
Ca2 Ca1 Ca3 N8 -55.9(4)
N12 Ca1 Ca3 N7 -109.27(15)
N10 Ca1 Ca3 N7 -102.55(17)
N11 Ca1 Ca3 N7 -69.87(15)
N4 Ca1 Ca3 N7 103.29(19)
N5 Ca1 Ca3 N7 51.87(15)
N9 Ca1 Ca3 N7 -152.61(16)
C20 Ca1 Ca3 N7 132.72(17)
Ca2 Ca1 Ca3 N7 -100.64(15)
N12 Ca1 Ca3 N6 170.69(13)
N10 Ca1 Ca3 N6 177.41(15)
N11 Ca1 Ca3 N6 -149.91(13)
N4 Ca1 Ca3 N6 23.25(18)
N5 Ca1 Ca3 N6 -28.17(13)
N9 Ca1 Ca3 N6 127.35(15)
C20 Ca1 Ca3 N6 52.69(15)
Ca2 Ca1 Ca3 N6 179.32(13)
N12 Ca1 Ca3 N10 -6.72(14)
N11 Ca1 Ca3 N10 32.68(14)
N4 Ca1 Ca3 N10 -154.16(19)
N5 Ca1 Ca3 N10 154.42(16)
N9 Ca1 Ca3 N10 -50.06(14)
C20 Ca1 Ca3 N10 -124.73(16)
Ca2 Ca1 Ca3 N10 1.91(15)
N12 Ca1 Ca3 N9 43.34(13)
N10 Ca1 Ca3 N9 50.06(14)
N11 Ca1 Ca3 N9 82.74(14)
N4 Ca1 Ca3 N9 -104.10(19)
N5 Ca1 Ca3 N9 -155.52(15)
C20 Ca1 Ca3 N9 -74.66(16)
Ca2 Ca1 Ca3 N9 51.97(14)
N12 Ca1 Ca3 C46 -10.48(13)
N10 Ca1 Ca3 C46 -3.76(14)
N11 Ca1 Ca3 C46 28.92(12)
N4 Ca1 Ca3 C46 -157.92(18)
N5 Ca1 Ca3 C46 150.66(14)
N9 Ca1 Ca3 C46 -53.82(13)
C20 Ca1 Ca3 C46 -128.49(15)
Ca2 Ca1 Ca3 C46 -1.85(13)
N12 Ca1 Ca3 N5 -161.14(14)
N10 Ca1 Ca3 N5 -154.42(16)
N11 Ca1 Ca3 N5 -121.74(14)
N4 Ca1 Ca3 N5 51.42(18)
N9 Ca1 Ca3 N5 155.52(15)
C20 Ca1 Ca3 N5 80.85(16)
Ca2 Ca1 Ca3 N5 -152.51(15)
N12 Ca1 Ca3 C41 43.06(12)
N10 Ca1 Ca3 C41 49.78(14)
N11 Ca1 Ca3 C41 82.46(13)
N4 Ca1 Ca3 C41 -104.37(17)
N5 Ca1 Ca3 C41 -155.80(13)
N9 Ca1 Ca3 C41 -0.28(13)
C20 Ca1 Ca3 C41 -74.94(15)
Ca2 Ca1 Ca3 C41 51.69(13)
N12 Ca1 Ca3 C30 147.78(16)
N10 Ca1 Ca3 C30 154.50(18)
N11 Ca1 Ca3 C30 -172.82(16)
N4 Ca1 Ca3 C30 0.3(2)
N5 Ca1 Ca3 C30 -51.08(17)
N9 Ca1 Ca3 C30 104.44(17)
C20 Ca1 Ca3 C30 29.77(17)
Ca2 Ca1 Ca3 C30 156.41(16)
N12 Ca1 Ca3 P5 15.97(10)
N10 Ca1 Ca3 P5 22.69(12)
N11 Ca1 Ca3 P5 55.37(9)
N4 Ca1 Ca3 P5 -131.47(15)
N5 Ca1 Ca3 P5 177.11(11)
N9 Ca1 Ca3 P5 -27.37(10)
C20 Ca1 Ca3 P5 -102.03(12)
Ca2 Ca1 Ca3 P5 24.60(11)
N8 Ca3 P5 C41 -142.37(18)
N7 Ca3 P5 C41 -166.94(18)
N6 Ca3 P5 C41 20.4(2)
N10 Ca3 P5 C41 71.18(17)
N9 Ca3 P5 C41 30.32(17)
C46 Ca3 P5 C41 103.4(2)
N5 Ca3 P5 C41 55.50(18)
C30 Ca3 P5 C41 -64.4(2)
Ca1 Ca3 P5 C41 53.13(15)
N8 Ca3 P5 C46 114.24(17)
N7 Ca3 P5 C46 89.67(18)
N6 Ca3 P5 C46 -83.0(2)
N10 Ca3 P5 C46 -32.22(16)
N9 Ca3 P5 C46 -73.08(17)
N5 Ca3 P5 C46 -47.90(17)
C41 Ca3 P5 C46 -103.4(2)
C30 Ca3 P5 C46 -167.8(2)
Ca1 Ca3 P5 C46 -50.27(15)
N1 Ca2 P6 C56 87.25(17)
N2 Ca2 P6 C56 112.31(17)
N3 Ca2 P6 C56 -79.5(2)
N12 Ca2 P6 C56 -32.00(16)
N11 Ca2 P6 C56 -72.78(17)
C51 Ca2 P6 C56 -103.3(2)
N4 Ca2 P6 C56 -46.11(17)
C13 Ca2 P6 C56 -169.7(2)
Ca1 Ca2 P6 C56 -50.14(14)
N1 Ca2 P6 C51 -169.47(18)
N2 Ca2 P6 C51 -144.41(18)
N3 Ca2 P6 C51 23.8(2)
N12 Ca2 P6 C51 71.28(17)
N11 Ca2 P6 C51 30.50(17)
C56 Ca2 P6 C51 103.3(2)
N4 Ca2 P6 C51 57.17(18)
C13 Ca2 P6 C51 -66.4(2)
Ca1 Ca2 P6 C51 53.14(15)
N2 Ca2 N1 C1 141(2)
N3 Ca2 N1 C1 0(2)
N12 Ca2 N1 C1 -113(2)
N11 Ca2 N1 C1 -128(2)
C56 Ca2 N1 C1 -137(2)
C51 Ca2 N1 C1 179(100)
N4 Ca2 N1 C1 -29(2)
C13 Ca2 N1 C1 55(2)
P6 Ca2 N1 C1 -171(2)
Ca1 Ca2 N1 C1 -63(2)
N3 Ca2 N1 N2 -141.52(19)
N12 Ca2 N1 N2 105.8(2)
N11 Ca2 N1 N2 90.6(3)
C56 Ca2 N1 N2 81.7(2)
C51 Ca2 N1 N2 37.9(3)
N4 Ca2 N1 N2 -170.12(18)
C13 Ca2 N1 N2 -86.0(2)
P6 Ca2 N1 N2 47.7(2)
Ca1 Ca2 N1 N2 155.54(15)
C1 N1 N2 C6 1.6(5)
Ca2 N1 N2 C6 176.8(3)
C1 N1 N2 Ca2 -175.2(3)
N1 Ca2 N2 C6 -145(3)
N3 Ca2 N2 C6 -92(3)
N12 Ca2 N2 C6 113(3)
N11 Ca2 N2 C6 71(3)
C56 Ca2 N2 C6 108(3)
C51 Ca2 N2 C6 58(3)
N4 Ca2 N2 C6 -130(3)
C13 Ca2 N2 C6 -56(3)
P6 Ca2 N2 C6 78(3)
Ca1 Ca2 N2 C6 148(3)
N3 Ca2 N2 N1 53.4(3)
N12 Ca2 N2 N1 -102.0(2)
N11 Ca2 N2 N1 -143.31(19)
C56 Ca2 N2 N1 -107.24(19)
C51 Ca2 N2 N1 -157.15(18)
N4 Ca2 N2 N1 15.0(3)
C13 Ca2 N2 N1 89.5(2)
P6 Ca2 N2 N1 -137.25(18)
Ca1 Ca2 N2 N1 -66.9(3)
N1 Ca2 N3 C11 40.3(4)
N2 Ca2 N3 C11 11.5(5)
N12 Ca2 N3 C11 172.2(4)
N11 Ca2 N3 C11 -157.7(4)
C56 Ca2 N3 C11 168.1(4)
C51 Ca2 N3 C11 -139.4(4)
N4 Ca2 N3 C11 131.9(5)
C13 Ca2 N3 C11 -31.0(4)
P6 Ca2 N3 C11 -152.4(3)
Ca1 Ca2 N3 C11 172.7(4)
N1 Ca2 N3 N4 -91.6(2)
N2 Ca2 N3 N4 -120.4(2)
N12 Ca2 N3 N4 40.3(2)
N11 Ca2 N3 N4 70.5(2)
C56 Ca2 N3 N4 36.3(3)
C51 Ca2 N3 N4 88.8(2)
C13 Ca2 N3 N4 -162.8(3)
P6 Ca2 N3 N4 75.7(3)
Ca1 Ca2 N3 N4 40.84(19)
C11 N3 N4 C16 -0.8(5)
Ca2 N3 N4 C16 141.3(3)
C11 N3 N4 Ca1 149.1(3)
Ca2 N3 N4 Ca1 -68.8(2)
C11 N3 N4 Ca2 -142.1(4)
N12 Ca1 N4 C16 -150.8(4)
N10 Ca1 N4 C16 -101.1(5)
N11 Ca1 N4 C16 176.5(4)
N5 Ca1 N4 C16 40.6(4)
N9 Ca1 N4 C16 -65.4(4)
C20 Ca1 N4 C16 -32.8(4)
Ca3 Ca1 N4 C16 2.2(4)
Ca2 Ca1 N4 C16 -168.6(4)
N12 Ca1 N4 N3 64.6(2)
N10 Ca1 N4 N3 114.3(4)
N11 Ca1 N4 N3 31.9(2)
N5 Ca1 N4 N3 -104.1(3)
N9 Ca1 N4 N3 149.9(2)
C20 Ca1 N4 N3 -177.5(3)
Ca3 Ca1 N4 N3 -142.5(2)
Ca2 Ca1 N4 N3 46.7(2)
N12 Ca1 N4 Ca2 17.83(10)
N10 Ca1 N4 Ca2 67.6(4)
N11 Ca1 N4 Ca2 -14.88(10)
N5 Ca1 N4 Ca2 -150.82(10)
N9 Ca1 N4 Ca2 103.18(14)
C20 Ca1 N4 Ca2 135.80(18)
Ca3 Ca1 N4 Ca2 170.79(8)
N1 Ca2 N4 C16 22.5(5)
N2 Ca2 N4 C16 13.7(6)
N3 Ca2 N4 C16 -74.3(5)
N12 Ca2 N4 C16 147.2(5)
N11 Ca2 N4 C16 179.4(5)
C56 Ca2 N4 C16 135.5(5)
C51 Ca2 N4 C16 -173.8(5)
C13 Ca2 N4 C16 -59.5(5)
P6 Ca2 N4 C16 158.5(5)
Ca1 Ca2 N4 C16 164.7(5)
N1 Ca2 N4 N3 96.8(2)
N2 Ca2 N4 N3 88.0(3)
N12 Ca2 N4 N3 -138.5(2)
N11 Ca2 N4 N3 -106.3(2)
C56 Ca2 N4 N3 -150.2(2)
C51 Ca2 N4 N3 -99.5(2)
C13 Ca2 N4 N3 14.8(2)
P6 Ca2 N4 N3 -127.2(2)
Ca1 Ca2 N4 N3 -121.0(3)
N1 Ca2 N4 Ca1 -142.17(11)
N2 Ca2 N4 Ca1 -151.03(14)
N3 Ca2 N4 Ca1 121.0(3)
N12 Ca2 N4 Ca1 -17.48(10)
N11 Ca2 N4 Ca1 14.69(10)
C56 Ca2 N4 Ca1 -29.19(12)
C51 Ca2 N4 Ca1 21.52(13)
C13 Ca2 N4 Ca1 135.82(15)
P6 Ca2 N4 Ca1 -6.17(14)
N12 Ca1 N5 C21 -99.9(5)
N10 Ca1 N5 C21 -152.5(3)
N11 Ca1 N5 C21 -67.1(4)
N4 Ca1 N5 C21 37.9(4)
N9 Ca1 N5 C21 174.9(3)
C20 Ca1 N5 C21 93.4(3)
Ca3 Ca1 N5 C21 -168.8(4)
Ca2 Ca1 N5 C21 -3.0(4)
N12 Ca1 N5 N6 116.9(4)
N10 Ca1 N5 N6 64.2(2)
N11 Ca1 N5 N6 149.6(2)
N4 Ca1 N5 N6 -105.4(2)
N9 Ca1 N5 N6 31.7(2)
C20 Ca1 N5 N6 -49.9(2)
Ca3 Ca1 N5 N6 48.0(2)
Ca2 Ca1 N5 N6 -146.18(18)
N12 Ca1 N5 Ca3 69.0(4)
N10 Ca1 N5 Ca3 16.29(10)
N11 Ca1 N5 Ca3 101.69(13)
N4 Ca1 N5 Ca3 -153.31(10)
N9 Ca1 N5 Ca3 -16.26(10)
C20 Ca1 N5 Ca3 -97.82(12)
Ca2 Ca1 N5 Ca3 165.86(7)
N8 Ca3 N5 C21 8.9(5)
N7 Ca3 N5 C21 19.9(5)
N6 Ca3 N5 C21 -75.2(5)
N10 Ca3 N5 C21 149.1(5)
N9 Ca3 N5 C21 -179.0(5)
C46 Ca3 N5 C21 137.6(5)
C41 Ca3 N5 C21 -171.7(5)
C30 Ca3 N5 C21 -60.5(5)
P5 Ca3 N5 C21 161.5(4)
Ca1 Ca3 N5 C21 165.1(5)
N8 Ca3 N5 N6 84.1(3)
N7 Ca3 N5 N6 95.0(2)
N10 Ca3 N5 N6 -135.8(2)
N9 Ca3 N5 N6 -103.8(2)
C46 Ca3 N5 N6 -147.2(2)
C41 Ca3 N5 N6 -96.5(2)
C30 Ca3 N5 N6 14.6(2)
P5 Ca3 N5 N6 -123.4(2)
Ca1 Ca3 N5 N6 -119.8(2)
N8 Ca3 N5 Ca1 -156.17(14)
N7 Ca3 N5 Ca1 -145.22(11)
N6 Ca3 N5 Ca1 119.8(2)
N10 Ca3 N5 Ca1 -16.02(10)
N9 Ca3 N5 Ca1 15.97(10)
C46 Ca3 N5 Ca1 -27.44(12)
C41 Ca3 N5 Ca1 23.23(13)
C30 Ca3 N5 Ca1 134.38(15)
P5 Ca3 N5 Ca1 -3.60(14)
C21 N5 N6 C26 -1.3(4)
Ca1 N5 N6 C26 147.6(3)
Ca3 N5 N6 C26 -142.4(4)
C21 N5 N6 Ca3 141.1(3)
Ca1 N5 N6 Ca3 -70.0(2)
N8 Ca3 N6 C26 10.2(4)
N7 Ca3 N6 C26 39.4(4)
N10 Ca3 N6 C26 175.3(4)
N9 Ca3 N6 C26 -155.1(4)
C46 Ca3 N6 C26 172.3(3)
N5 Ca3 N6 C26 131.9(5)
C41 Ca3 N6 C26 -136.3(4)
C30 Ca3 N6 C26 -31.0(4)
P5 Ca3 N6 C26 -147.4(3)
Ca1 Ca3 N6 C26 173.6(4)
N8 Ca3 N6 N5 -121.7(2)
N7 Ca3 N6 N5 -92.5(2)
N10 Ca3 N6 N5 43.3(2)
N9 Ca3 N6 N5 73.0(2)
C46 Ca3 N6 N5 40.4(3)
C41 Ca3 N6 N5 91.8(2)
C30 Ca3 N6 N5 -162.9(3)
P5 Ca3 N6 N5 80.7(2)
Ca1 Ca3 N6 N5 41.71(18)
N8 Ca3 N7 C31 133(2)
N6 Ca3 N7 C31 -6(2)
N10 Ca3 N7 C31 -120(2)
N9 Ca3 N7 C31 -135.4(19)
C46 Ca3 N7 C31 -146(2)
N5 Ca3 N7 C31 -35(2)
C41 Ca3 N7 C31 166.4(19)
C30 Ca3 N7 C31 49(2)
P5 Ca3 N7 C31 179(100)
Ca1 Ca3 N7 C31 -67(2)
N6 Ca3 N7 N8 -138.4(2)
N10 Ca3 N7 N8 107.1(2)
N9 Ca3 N7 N8 92.0(4)
C46 Ca3 N7 N8 81.8(2)
N5 Ca3 N7 N8 -167.21(19)
C41 Ca3 N7 N8 33.9(3)
C30 Ca3 N7 N8 -83.9(2)
P5 Ca3 N7 N8 46.7(2)
Ca1 Ca3 N7 N8 160.51(16)
C31 N7 N8 C36 0.3(5)
Ca3 N7 N8 C36 173.4(3)
C31 N7 N8 Ca3 -173.1(3)
N7 Ca3 N8 C36 -128(2)
N6 Ca3 N8 C36 -73(2)
N10 Ca3 N8 C36 127(2)
N9 Ca3 N8 C36 83(2)
C46 Ca3 N8 C36 122(2)
N5 Ca3 N8 C36 -109(2)
C41 Ca3 N8 C36 71(2)
C30 Ca3 N8 C36 -38(2)
P5 Ca3 N8 C36 92(2)
Ca1 Ca3 N8 C36 172(2)
N6 Ca3 N8 N7 55.3(3)
N10 Ca3 N8 N7 -104.7(2)
N9 Ca3 N8 N7 -148.7(2)
C46 Ca3 N8 N7 -109.7(2)
N5 Ca3 N8 N7 18.8(3)
C41 Ca3 N8 N7 -160.59(19)
C30 Ca3 N8 N7 90.3(2)
P5 Ca3 N8 N7 -139.60(18)
Ca1 Ca3 N8 N7 -59.9(4)
N12 Ca1 N9 C41 31(2)
N10 Ca1 N9 C41 108(2)
N11 Ca1 N9 C41 57(2)
N4 Ca1 N9 C41 -53(2)
N5 Ca1 N9 C41 -166(2)
C20 Ca1 N9 C41 -81(2)
Ca3 Ca1 N9 C41 176(2)
Ca2 Ca1 N9 C41 13(2)
N12 Ca1 N9 N10 -77.21(18)
N11 Ca1 N9 N10 -51.56(19)
N4 Ca1 N9 N10 -161.70(18)
N5 Ca1 N9 N10 85.86(18)
C20 Ca1 N9 N10 170.5(2)
Ca3 Ca1 N9 N10 67.41(16)
Ca2 Ca1 N9 N10 -95.63(17)
N12 Ca1 N9 Ca3 -144.62(10)
N10 Ca1 N9 Ca3 -67.41(16)
N11 Ca1 N9 Ca3 -118.97(10)
N4 Ca1 N9 Ca3 130.90(13)
N5 Ca1 N9 Ca3 18.45(11)
C20 Ca1 N9 Ca3 103.09(15)
Ca2 Ca1 N9 Ca3 -163.04(5)
N8 Ca3 N9 C41 -23.9(3)
N7 Ca3 N9 C41 -90.6(4)
N6 Ca3 N9 C41 137.5(2)
N10 Ca3 N9 C41 -112.9(3)
C46 Ca3 N9 C41 -78.1(2)
N5 Ca3 N9 C41 164.5(2)
C30 Ca3 N9 C41 84.8(2)
P5 Ca3 N9 C41 -35.75(19)
Ca1 Ca3 N9 C41 -179.4(3)
N8 Ca3 N9 N10 88.9(2)
N7 Ca3 N9 N10 22.2(4)
N6 Ca3 N9 N10 -109.60(19)
C46 Ca3 N9 N10 34.80(17)
N5 Ca3 N9 N10 -82.65(18)
C41 Ca3 N9 N10 112.9(3)
C30 Ca3 N9 N10 -162.31(18)
P5 Ca3 N9 N10 77.11(16)
Ca1 Ca3 N9 N10 -66.57(17)
N8 Ca3 N9 Ca1 155.50(16)
N7 Ca3 N9 Ca1 88.8(3)
N6 Ca3 N9 Ca1 -43.03(12)
N10 Ca3 N9 Ca1 66.57(17)
C46 Ca3 N9 Ca1 101.38(16)
N5 Ca3 N9 Ca1 -16.07(10)
C41 Ca3 N9 Ca1 179.4(3)
C30 Ca3 N9 Ca1 -95.74(15)
P5 Ca3 N9 Ca1 143.68(13)
C41 N9 N10 C46 -0.2(4)
Ca1 N9 N10 C46 171.9(3)
Ca3 N9 N10 C46 -83.4(3)
C41 N9 N10 Ca1 -172.1(3)
Ca3 N9 N10 Ca1 104.60(8)
C41 N9 N10 Ca3 83.3(3)
Ca1 N9 N10 Ca3 -104.60(8)
N12 Ca1 N10 C46 -42.5(12)
N11 Ca1 N10 C46 -10.2(12)
N4 Ca1 N10 C46 -92.7(13)
N5 Ca1 N10 C46 123.9(12)
N9 Ca1 N10 C46 -142.8(13)
C20 Ca1 N10 C46 -153.0(12)
Ca3 Ca1 N10 C46 143.2(12)
Ca2 Ca1 N10 C46 -36.1(12)
N12 Ca1 N10 N9 100.26(18)
N11 Ca1 N10 N9 132.57(18)
N4 Ca1 N10 N9 50.0(5)
N5 Ca1 N10 N9 -93.30(18)
C20 Ca1 N10 N9 -10.3(2)
Ca3 Ca1 N10 N9 -74.02(17)
Ca2 Ca1 N10 N9 106.66(16)
N12 Ca1 N10 Ca3 174.28(12)
N11 Ca1 N10 Ca3 -153.40(11)
N4 Ca1 N10 Ca3 124.0(4)
N5 Ca1 N10 Ca3 -19.28(12)
N9 Ca1 N10 Ca3 74.02(17)
C20 Ca1 N10 Ca3 63.75(17)
Ca2 Ca1 N10 Ca3 -179.32(5)
N8 Ca3 N10 C46 -10.5(3)
N7 Ca3 N10 C46 -57.3(3)
N6 Ca3 N10 C46 -174.9(2)
N9 Ca3 N10 C46 113.5(3)
N5 Ca3 N10 C46 -155.7(2)
C41 Ca3 N10 C46 79.2(2)
C30 Ca3 N10 C46 142.5(3)
P5 Ca3 N10 C46 37.1(2)
Ca1 Ca3 N10 C46 -172.7(3)
N8 Ca3 N10 N9 -123.9(2)
N7 Ca3 N10 N9 -170.73(18)
N6 Ca3 N10 N9 71.64(19)
C46 Ca3 N10 N9 -113.5(3)
N5 Ca3 N10 N9 90.79(18)
C41 Ca3 N10 N9 -34.32(17)
C30 Ca3 N10 N9 29.0(3)
P5 Ca3 N10 N9 -76.41(17)
Ca1 Ca3 N10 N9 73.88(17)
N8 Ca3 N10 Ca1 162.19(13)
N7 Ca3 N10 Ca1 115.39(14)
N6 Ca3 N10 Ca1 -2.24(13)
N9 Ca3 N10 Ca1 -73.88(17)
C46 Ca3 N10 Ca1 172.7(3)
N5 Ca3 N10 Ca1 16.91(10)
C41 Ca3 N10 Ca1 -108.19(16)
C30 Ca3 N10 Ca1 -44.9(3)
P5 Ca3 N10 Ca1 -150.29(14)
N12 Ca1 N11 C51 109.3(17)
N10 Ca1 N11 C51 31.3(17)
N4 Ca1 N11 C51 -165.5(17)
N5 Ca1 N11 C51 -53.7(17)
N9 Ca1 N11 C51 56.2(17)
C20 Ca1 N11 C51 155.9(17)
Ca3 Ca1 N11 C51 10.7(17)
Ca2 Ca1 N11 C51 177.2(18)
N10 Ca1 N11 N12 -78.05(17)
N4 Ca1 N11 N12 85.20(18)
N5 Ca1 N11 N12 -163.04(17)
N9 Ca1 N11 N12 -53.07(19)
C20 Ca1 N11 N12 46.6(3)
Ca3 Ca1 N11 N12 -98.57(16)
Ca2 Ca1 N11 N12 67.92(16)
N12 Ca1 N11 Ca2 -67.92(16)
N10 Ca1 N11 Ca2 -145.97(10)
N4 Ca1 N11 Ca2 17.28(11)
N5 Ca1 N11 Ca2 129.04(12)
N9 Ca1 N11 Ca2 -121.00(10)
C20 Ca1 N11 Ca2 -21.3(2)
Ca3 Ca1 N11 Ca2 -166.49(5)
N1 Ca2 N11 C51 -89.6(4)
N2 Ca2 N11 C51 -28.4(3)
N3 Ca2 N11 C51 139.3(2)
N12 Ca2 N11 C51 -113.4(3)
C56 Ca2 N11 C51 -78.5(2)
N4 Ca2 N11 C51 165.5(2)
C13 Ca2 N11 C51 86.5(2)
P6 Ca2 N11 C51 -36.25(19)
Ca1 Ca2 N11 C51 -179.6(3)
N1 Ca2 N11 N12 23.8(4)
N2 Ca2 N11 N12 85.0(2)
N3 Ca2 N11 N12 -107.30(19)
C56 Ca2 N11 N12 34.98(17)
C51 Ca2 N11 N12 113.4(3)
N4 Ca2 N11 N12 -81.06(18)
C13 Ca2 N11 N12 -160.09(18)
P6 Ca2 N11 N12 77.19(16)
Ca1 Ca2 N11 N12 -66.14(17)
N1 Ca2 N11 Ca1 89.9(3)
N2 Ca2 N11 Ca1 151.13(14)
N3 Ca2 N11 Ca1 -41.16(12)
N12 Ca2 N11 Ca1 66.14(17)
C56 Ca2 N11 Ca1 101.12(16)
C51 Ca2 N11 Ca1 179.6(3)
N4 Ca2 N11 Ca1 -14.92(10)
C13 Ca2 N11 Ca1 -93.95(15)
P6 Ca2 N11 Ca1 143.33(13)
C51 N11 N12 C56 0.7(4)
Ca1 N11 N12 C56 171.8(3)
Ca2 N11 N12 C56 -82.1(3)
C51 N11 N12 Ca1 -171.1(3)
Ca2 N11 N12 Ca1 106.10(8)
C51 N11 N12 Ca2 82.8(3)
Ca1 N11 N12 Ca2 -106.10(8)
N10 Ca1 N12 C56 -40.7(12)
N11 Ca1 N12 C56 -139.9(13)
N4 Ca1 N12 C56 126.4(12)
N5 Ca1 N12 C56 -94.0(13)
N9 Ca1 N12 C56 -8.6(12)
C20 Ca1 N12 C56 71.8(12)
Ca3 Ca1 N12 C56 -36.3(12)
Ca2 Ca1 N12 C56 147.8(13)
N10 Ca1 N12 N11 99.26(17)
N4 Ca1 N12 N11 -93.67(18)
N5 Ca1 N12 N11 46.0(4)
N9 Ca1 N12 N11 131.29(17)
C20 Ca1 N12 N11 -148.24(18)
Ca3 Ca1 N12 N11 103.65(16)
Ca2 Ca1 N12 N11 -72.31(16)
N10 Ca1 N12 Ca2 171.57(12)
N11 Ca1 N12 Ca2 72.31(16)
N4 Ca1 N12 Ca2 -21.36(12)
N5 Ca1 N12 Ca2 118.3(4)
N9 Ca1 N12 Ca2 -156.40(11)
C20 Ca1 N12 Ca2 -75.93(15)
Ca3 Ca1 N12 Ca2 175.96(5)
N1 Ca2 N12 C56 -55.4(3)
N2 Ca2 N12 C56 -11.0(3)
N3 Ca2 N12 C56 -173.0(2)
N11 Ca2 N12 C56 113.3(3)
C51 Ca2 N12 C56 79.1(2)
N4 Ca2 N12 C56 -155.1(2)
C13 Ca2 N12 C56 147.2(3)
P6 Ca2 N12 C56 36.68(19)
Ca1 Ca2 N12 C56 -173.7(3)
N1 Ca2 N12 N11 -168.66(17)
N2 Ca2 N12 N11 -124.31(19)
N3 Ca2 N12 N11 73.79(18)
C56 Ca2 N12 N11 -113.3(3)
C51 Ca2 N12 N11 -34.14(16)
N4 Ca2 N12 N11 91.67(18)
C13 Ca2 N12 N11 34.0(3)
P6 Ca2 N12 N11 -76.59(17)
Ca1 Ca2 N12 N11 73.06(17)
N1 Ca2 N12 Ca1 118.27(13)
N2 Ca2 N12 Ca1 162.63(12)
N3 Ca2 N12 Ca1 0.72(13)
N11 Ca2 N12 Ca1 -73.06(17)
C56 Ca2 N12 Ca1 173.7(3)
C51 Ca2 N12 Ca1 -107.20(16)
N4 Ca2 N12 Ca1 18.60(10)
C13 Ca2 N12 Ca1 -39.1(3)
P6 Ca2 N12 Ca1 -149.65(14)
N2 N1 C1 C2 177.6(3)
Ca2 N1 C1 C2 38(3)
N2 N1 C1 P1 -1.2(4)
Ca2 N1 C1 P1 -141(2)
C6 P1 C1 N1 0.3(3)
C6 P1 C1 C2 -178.3(4)
N1 C1 C2 C4 63.5(5)
P1 C1 C2 C4 -117.9(4)
N1 C1 C2 C5 -57.2(6)
P1 C1 C2 C5 121.4(4)
N1 C1 C2 C3 -177.0(4)
P1 C1 C2 C3 1.6(6)
N1 N2 C6 C7 178.9(3)
Ca2 N2 C6 C7 -37(3)
N1 N2 C6 P1 -1.4(4)
Ca2 N2 C6 P1 143(3)
C1 P1 C6 N2 0.6(3)
C1 P1 C6 C7 -179.7(4)
N2 C6 C7 C9 39.6(9)
P1 C6 C7 C9 -140.1(8)
N2 C6 C7 C8' -170.2(10)
P1 C6 C7 C8' 10.1(11)
N2 C6 C7 C10' -42.6(9)
P1 C6 C7 C10' 137.7(7)
N2 C6 C7 C8 169.7(9)
P1 C6 C7 C8 -10.0(10)
N2 C6 C7 C10 -78.1(7)
P1 C6 C7 C10 102.2(6)
N2 C6 C7 C9' 70.6(7)
P1 C6 C7 C9' -109.1(7)
N4 N3 C11 C12 -179.2(4)
Ca2 N3 C11 C12 52.8(5)
N4 N3 C11 P2 -0.4(4)
Ca2 N3 C11 P2 -128.4(3)
C16 P2 C11 N3 1.0(3)
C16 P2 C11 C12 179.7(4)
N3 C11 C12 C15 -154.6(4)
P2 C11 C12 C15 26.8(6)
N3 C11 C12 C13 -34.9(6)
P2 C11 C12 C13 146.5(4)
N3 C11 C12 C14 86.3(5)
P2 C11 C12 C14 -92.3(5)
C11 C12 C13 Ca2 10.3(5)
C15 C12 C13 Ca2 131.7(4)
C14 C12 C13 Ca2 -111.9(4)
N1 Ca2 C13 C12 -107.9(4)
N2 Ca2 C13 C12 -143.1(4)
N3 Ca2 C13 C12 6.6(3)
N12 Ca2 C13 C12 54.0(5)
N11 Ca2 C13 C12 73.6(4)
C56 Ca2 C13 C12 116.8(5)
C51 Ca2 C13 C12 103.8(4)
N4 Ca2 C13 C12 -1.2(4)
P6 Ca2 C13 C12 136.3(3)
Ca1 Ca2 C13 C12 28.8(4)
N3 N4 C16 C17 -175.7(4)
Ca1 N4 C16 C17 39.3(6)
Ca2 N4 C16 C17 -121.6(5)
N3 N4 C16 P2 1.6(4)
Ca1 N4 C16 P2 -143.5(2)
Ca2 N4 C16 P2 55.6(6)
C11 P2 C16 N4 -1.5(3)
C11 P2 C16 C17 175.7(4)
N4 C16 C17 C20 -8.0(7)
P2 C16 C17 C20 175.1(4)
N4 C16 C17 C18 117.9(5)
P2 C16 C17 C18 -59.1(6)
N4 C16 C17 C19 -123.6(5)
P2 C16 C17 C19 59.5(5)
C18 C17 C20 Ca1 -140.8(4)
C16 C17 C20 Ca1 -16.2(5)
C19 C17 C20 Ca1 102.3(4)
N12 Ca1 C20 C17 94.8(4)
N10 Ca1 C20 C17 -174.2(3)
N11 Ca1 C20 C17 69.7(4)
N4 Ca1 C20 C17 23.0(3)
N5 Ca1 C20 C17 -89.3(4)
N9 Ca1 C20 C17 -179.7(4)
Ca3 Ca1 C20 C17 -138.5(4)
Ca2 Ca1 C20 C17 55.7(4)
N6 N5 C21 C22 -175.4(4)
Ca1 N5 C21 C22 41.0(5)
Ca3 N5 C21 C22 -120.3(5)
N6 N5 C21 P3 2.1(4)
Ca1 N5 C21 P3 -141.5(2)
Ca3 N5 C21 P3 57.3(5)
C26 P3 C21 N5 -1.8(3)
C26 P3 C21 C22 175.7(4)
N5 C21 C22 C24 -144.4(8)
P3 C21 C22 C24 38.4(9)
N5 C21 C22 C25' 130.1(7)
P3 C21 C22 C25' -47.2(8)
N5 C21 C22 C23' -26.5(9)
P3 C21 C22 C23' 156.2(8)
N5 C21 C22 C23 -0.8(9)
P3 C21 C22 C23 -178.1(7)
N5 C21 C22 C25 95.8(7)
P3 C21 C22 C25 -81.4(7)
N5 C21 C22 C24' -118.3(7)
P3 C21 C22 C24' 64.5(7)
N5 N6 C26 C27 -178.9(3)
Ca3 N6 C26 C27 53.6(5)
N5 N6 C26 P3 -0.1(4)
Ca3 N6 C26 P3 -127.5(3)
C21 P3 C26 N6 1.0(3)
C21 P3 C26 C27 179.8(4)
N6 C26 C27 C30 -35.7(6)
P3 C26 C27 C30 145.6(4)
N6 C26 C27 C28 86.5(5)
P3 C26 C27 C28 -92.3(5)
N6 C26 C27 C29 -156.3(4)
P3 C26 C27 C29 25.0(6)
C26 C27 C30 Ca3 11.1(5)
C28 C27 C30 Ca3 -110.1(4)
C29 C27 C30 Ca3 131.9(4)
N8 Ca3 C30 C27 -142.5(4)
N7 Ca3 C30 C27 -107.3(4)
N6 Ca3 C30 C27 6.1(3)
N10 Ca3 C30 C27 57.7(5)
N9 Ca3 C30 C27 74.2(4)
C46 Ca3 C30 C27 114.9(4)
N5 Ca3 C30 C27 -1.8(4)
C41 Ca3 C30 C27 103.4(4)
P5 Ca3 C30 C27 134.1(3)
Ca1 Ca3 C30 C27 29.0(4)
N8 N7 C31 C32 177.9(3)
Ca3 N7 C31 C32 48(2)
N8 N7 C31 P4 -0.2(4)
Ca3 N7 C31 P4 -130.3(19)
C36 P4 C31 N7 0.0(3)
C36 P4 C31 C32 -177.8(4)
N7 C31 C32 C35 178.8(4)
P4 C31 C32 C35 -3.5(6)
N7 C31 C32 C33 57.1(5)
P4 C31 C32 C33 -125.2(4)
N7 C31 C32 C34 -62.0(5)
P4 C31 C32 C34 115.7(4)
N7 N8 C36 C37 -179.6(4)
Ca3 N8 C36 C37 -54(2)
N7 N8 C36 P4 -0.4(4)
Ca3 N8 C36 P4 125(2)
C31 P4 C36 N8 0.2(3)
C31 P4 C36 C37 179.4(4)
N8 C36 C37 C40 -153.1(12)
P4 C36 C37 C40 27.7(14)
N8 C36 C37 C38' 31.0(13)
P4 C36 C37 C38' -148.2(12)
N8 C36 C37 C39' -80.7(8)
P4 C36 C37 C39' 100.1(7)
N8 C36 C37 C40' 168.8(6)
P4 C36 C37 C40' -10.4(8)
N8 C36 C37 C39 -23.8(11)
P4 C36 C37 C39 157.0(9)
N8 C36 C37 C38 74.5(7)
P4 C36 C37 C38 -104.6(7)
N10 N9 C41 C42 -179.4(3)
Ca1 N9 C41 C42 75(2)
Ca3 N9 C41 C42 -109.2(3)
N10 N9 C41 P5 -0.6(4)
Ca1 N9 C41 P5 -106(2)
Ca3 N9 C41 P5 69.6(2)
N10 N9 C41 Ca3 -70.2(2)
Ca1 N9 C41 Ca3 -176(2)
C46 P5 C41 N9 0.9(3)
Ca3 P5 C41 N9 -56.1(2)
C46 P5 C41 C42 179.6(4)
Ca3 P5 C41 C42 122.6(4)
C46 P5 C41 Ca3 57.05(14)
N8 Ca3 C41 N9 163.7(2)
N7 Ca3 C41 N9 143.0(2)
N6 Ca3 C41 N9 -44.8(2)
N10 Ca3 C41 N9 40.16(19)
C46 Ca3 C41 N9 77.8(2)
N5 Ca3 C41 N9 -15.9(2)
C30 Ca3 C41 N9 -107.4(2)
P5 Ca3 C41 N9 120.9(3)
Ca1 Ca3 C41 N9 0.40(19)
N8 Ca3 C41 C42 -85.7(3)
N7 Ca3 C41 C42 -106.4(3)
N6 Ca3 C41 C42 65.8(3)
N10 Ca3 C41 C42 150.8(4)
N9 Ca3 C41 C42 110.6(4)
C46 Ca3 C41 C42 -171.6(4)
N5 Ca3 C41 C42 94.7(3)
C30 Ca3 C41 C42 3.2(3)
P5 Ca3 C41 C42 -128.5(4)
Ca1 Ca3 C41 C42 111.0(3)
N8 Ca3 C41 P5 42.79(19)
N7 Ca3 C41 P5 22.0(3)
N6 Ca3 C41 P5 -165.73(15)
N10 Ca3 C41 P5 -80.76(17)
N9 Ca3 C41 P5 -120.9(3)
C46 Ca3 C41 P5 -43.13(14)
N5 Ca3 C41 P5 -136.77(14)
C30 Ca3 C41 P5 131.70(16)
Ca1 Ca3 C41 P5 -120.52(15)
N9 C41 C42 C43' 127.3(15)
P5 C41 C42 C43' -51.3(15)
Ca3 C41 C42 C43' 54.8(15)
N9 C41 C42 C45 -54.8(6)
P5 C41 C42 C45 126.5(5)
Ca3 C41 C42 C45 -127.3(5)
N9 C41 C42 C43 65.2(6)
P5 C41 C42 C43 -113.4(5)
Ca3 C41 C42 C43 -7.3(6)
N9 C41 C42 C44 -175.7(5)
P5 C41 C42 C44 5.7(6)
Ca3 C41 C42 C44 111.8(5)
N9 C41 C42 C45' -0.4(12)
P5 C41 C42 C45' -179.1(11)
Ca3 C41 C42 C45' -73.0(12)
N9 C41 C42 C44' -111.5(10)
P5 C41 C42 C44' 69.9(11)
Ca3 C41 C42 C44' 176.0(10)
N9 N10 C46 C47 -177.2(3)
Ca1 N10 C46 C47 -37.0(14)
Ca3 N10 C46 C47 107.0(3)
N9 N10 C46 P5 0.9(4)
Ca1 N10 C46 P5 141.2(11)
Ca3 N10 C46 P5 -74.8(2)
N9 N10 C46 Ca3 75.7(2)
Ca1 N10 C46 Ca3 -144.0(12)
C41 P5 C46 N10 -1.0(3)
Ca3 P5 C46 N10 59.4(2)
C41 P5 C46 C47 176.9(4)
Ca3 P5 C46 C47 -122.7(4)
C41 P5 C46 Ca3 -60.37(15)
N8 Ca3 C46 N10 171.9(2)
N7 Ca3 C46 N10 136.3(2)
N6 Ca3 C46 N10 6.2(3)
N9 Ca3 C46 N10 -39.3(2)
N5 Ca3 C46 N10 24.3(2)
C41 Ca3 C46 N10 -75.4(2)
C30 Ca3 C46 N10 -89.7(4)
P5 Ca3 C46 N10 -118.2(3)
Ca1 Ca3 C46 N10 4.99(19)
N8 Ca3 C46 C47 60.9(3)
N7 Ca3 C46 C47 25.3(3)
N6 Ca3 C46 C47 -104.8(3)
N10 Ca3 C46 C47 -111.0(4)
N9 Ca3 C46 C47 -150.3(3)
N5 Ca3 C46 C47 -86.7(3)
C41 Ca3 C46 C47 173.5(3)
C30 Ca3 C46 C47 159.3(4)
P5 Ca3 C46 C47 130.8(3)
Ca1 Ca3 C46 C47 -106.0(3)
N8 Ca3 C46 P5 -69.85(17)
N7 Ca3 C46 P5 -105.46(16)
N6 Ca3 C46 P5 124.43(15)
N10 Ca3 C46 P5 118.2(3)
N9 Ca3 C46 P5 78.91(17)
N5 Ca3 C46 P5 142.49(13)
C41 Ca3 C46 P5 42.76(14)
C30 Ca3 C46 P5 28.5(4)
Ca1 Ca3 C46 P5 123.20(15)
N10 C46 C47 C48 -39.7(5)
P5 C46 C47 C48 142.4(3)
Ca3 C46 C47 C48 32.8(4)
N10 C46 C47 C50 -160.6(4)
P5 C46 C47 C50 21.5(5)
Ca3 C46 C47 C50 -88.1(4)
N10 C46 C47 C49 81.0(4)
P5 C46 C47 C49 -96.9(4)
Ca3 C46 C47 C49 153.5(3)
N12 N11 C51 C52 -178.6(3)
Ca1 N11 C51 C52 75.3(18)
Ca2 N11 C51 C52 -107.5(3)
N12 N11 C51 P6 -0.7(4)
Ca1 N11 C51 P6 -106.8(17)
Ca2 N11 C51 P6 70.5(2)
N12 N11 C51 Ca2 -71.2(2)
Ca1 N11 C51 Ca2 -177.3(17)
C56 P6 C51 N11 0.4(3)
Ca2 P6 C51 N11 -57.0(2)
C56 P6 C51 C52 178.2(4)
Ca2 P6 C51 C52 120.8(4)
C56 P6 C51 Ca2 57.38(14)
N1 Ca2 C51 N11 137.3(2)
N2 Ca2 C51 N11 160.0(2)
N3 Ca2 C51 N11 -43.2(2)
N12 Ca2 C51 N11 39.81(19)
C56 Ca2 C51 N11 77.4(2)
N4 Ca2 C51 N11 -14.7(2)
C13 Ca2 C51 N11 -107.5(2)
P6 Ca2 C51 N11 120.4(3)
Ca1 Ca2 C51 N11 0.29(18)
N1 Ca2 C51 C52 -110.8(3)
N2 Ca2 C51 C52 -88.1(3)
N3 Ca2 C51 C52 68.7(3)
N12 Ca2 C51 C52 151.7(4)
N11 Ca2 C51 C52 111.9(4)
C56 Ca2 C51 C52 -170.7(4)
N4 Ca2 C51 C52 97.1(3)
C13 Ca2 C51 C52 4.4(3)
P6 Ca2 C51 C52 -127.7(4)
Ca1 Ca2 C51 C52 112.2(3)
N1 Ca2 C51 P6 16.9(3)
N2 Ca2 C51 P6 39.62(19)
N3 Ca2 C51 P6 -163.64(15)
N12 Ca2 C51 P6 -80.62(16)
N11 Ca2 C51 P6 -120.4(3)
C56 Ca2 C51 P6 -42.99(14)
N4 Ca2 C51 P6 -135.17(14)
C13 Ca2 C51 P6 132.10(16)
Ca1 Ca2 C51 P6 -120.13(15)
N11 C51 C52 C53' 103.2(11)
P6 C51 C52 C53' -74.5(11)
Ca2 C51 C52 C53' 30.4(11)
N11 C51 C52 C54' -138.8(10)
P6 C51 C52 C54' 43.5(11)
Ca2 C51 C52 C54' 148.5(10)
N11 C51 C52 C55' -14.6(11)
P6 C51 C52 C55' 167.7(10)
Ca2 C51 C52 C55' -87.3(10)
N11 C51 C52 C55 -56.7(6)
P6 C51 C52 C55 125.6(5)
Ca2 C51 C52 C55 -129.4(5)
N11 C51 C52 C53 65.5(7)
P6 C51 C52 C53 -112.2(6)
Ca2 C51 C52 C53 -7.2(6)
N11 C51 C52 C54 -176.8(5)
P6 C51 C52 C54 5.5(7)
Ca2 C51 C52 C54 110.5(5)
N11 N12 C56 C57 -178.1(3)
Ca1 N12 C56 C57 -40.7(14)
Ca2 N12 C56 C57 107.8(3)
N11 N12 C56 P6 -0.4(4)
Ca1 N12 C56 P6 137.0(11)
Ca2 N12 C56 P6 -74.5(2)
N11 N12 C56 Ca2 74.0(2)
Ca1 N12 C56 Ca2 -148.5(12)
C51 P6 C56 N12 0.0(3)
Ca2 P6 C56 N12 59.8(2)
C51 P6 C56 C57 177.5(3)
Ca2 P6 C56 C57 -122.7(4)
C51 P6 C56 Ca2 -59.73(14)
N1 Ca2 C56 N12 136.0(2)
N2 Ca2 C56 N12 171.2(2)
N3 Ca2 C56 N12 8.5(3)
N11 Ca2 C56 N12 -39.41(19)
C51 Ca2 C56 N12 -75.6(2)
N4 Ca2 C56 N12 24.6(2)
C13 Ca2 C56 N12 -91.4(5)
P6 Ca2 C56 N12 -118.8(3)
Ca1 Ca2 C56 N12 4.25(18)
N1 Ca2 C56 C57 25.4(3)
N2 Ca2 C56 C57 60.5(3)
N3 Ca2 C56 C57 -102.1(3)
N12 Ca2 C56 C57 -110.6(4)
N11 Ca2 C56 C57 -150.0(3)
C51 Ca2 C56 C57 173.7(3)
N4 Ca2 C56 C57 -86.0(3)
C13 Ca2 C56 C57 158.0(4)
P6 Ca2 C56 C57 130.5(3)
Ca1 Ca2 C56 C57 -106.4(3)
N1 Ca2 C56 P6 -105.16(15)
N2 Ca2 C56 P6 -70.00(16)
N3 Ca2 C56 P6 127.34(15)
N12 Ca2 C56 P6 118.8(3)
N11 Ca2 C56 P6 79.42(16)
C51 Ca2 C56 P6 43.18(14)
N4 Ca2 C56 P6 143.46(13)
C13 Ca2 C56 P6 27.4(5)
Ca1 Ca2 C56 P6 123.08(15)
N12 C56 C57 C58 -33.2(5)
P6 C56 C57 C58 149.4(3)
Ca2 C56 C57 C58 40.2(4)
N12 C56 C57 C60 87.7(4)
P6 C56 C57 C60 -89.7(4)
Ca2 C56 C57 C60 161.0(3)
N12 C56 C57 C59 -152.4(4)
P6 C56 C57 C59 30.2(5)
Ca2 C56 C57 C59 -79.1(4)
